data_1518556
loop_
_publ_author_name
'Mandai, Toshihiko'
'Yoshida, Kazuki'
'Tsuzuki, Seiji'
'Nozawa, Risa'
'Masu, Hyuma'
'Ueno, Kazuhide'
'Dokko, Kaoru'
'Watanabe, Masayoshi'

_publ_section_title
;
 Effect of ionic size on solvate stability of glyme-based solvate ionic
 liquids.
;
_journal_issue 4
_journal_name_full 'The journal of physical chemistry. B'
_journal_page_first 1523
_journal_page_last 1534
_journal_paper_doi 10.1021/jp508100s
_journal_volume 119
_journal_year 2015
_chemical_formula_moiety 'C14 H30 F6 K O7 P'
_chemical_formula_sum 'C14 H30 F6 K O7 P'
_chemical_formula_weight 494.45
_space_group_IT_number 14
_symmetry_cell_setting monoclinic
_symmetry_Int_Tables_number 14
_symmetry_space_group_name_Hall '-P 2ybc'
_symmetry_space_group_name_H-M 'P 1 21/c 1'
_atom_sites_solution_hydrogens geom
_atom_sites_solution_primary direct
_atom_sites_solution_secondary difmap
_cell_angle_alpha 90.0000
_cell_angle_beta 105.027(3)
_cell_angle_gamma 90.0000
_cell_formula_units_Z 8
_cell_length_a 17.084(4)
_cell_length_b 13.183(3)
_cell_length_c 20.904(5)
_cell_measurement_reflns_used 6505
_cell_measurement_temperature 223
_cell_measurement_theta_max 30.30
_cell_measurement_theta_min 1.85
_cell_volume 4547.0(18)
_computing_cell_refinement CrystalClear
_computing_data_collection 'CrystalClear (Rigaku Inc., 2007)'
_computing_data_reduction CrystalClear
_computing_molecular_graphics 'CrystalStructure 4.0'
_computing_publication_material 'CrystalStructure 4.0 (Rigaku, 2010)'
_computing_structure_refinement 'SHELXL97 (Sheldrick, 2008)'
_computing_structure_solution 'SHELXS97 (Sheldrick, 2008)'
_diffrn_ambient_temperature 223
_diffrn_detector_area_resol_mean 7.314
_diffrn_measured_fraction_theta_full 0.895
_diffrn_measured_fraction_theta_max 0.895
_diffrn_measurement_device_type 'Rigaku Mercury70'
_diffrn_measurement_method \w
_diffrn_radiation_type 'Mo K\a'
_diffrn_radiation_wavelength 0.71070
_diffrn_reflns_av_R_equivalents 0.0845
_diffrn_reflns_limit_h_max 24
_diffrn_reflns_limit_h_min -20
_diffrn_reflns_limit_k_max 18
_diffrn_reflns_limit_k_min -10
_diffrn_reflns_limit_l_max 29
_diffrn_reflns_limit_l_min -29
_diffrn_reflns_number 38408
_diffrn_reflns_theta_full 30.58
_diffrn_reflns_theta_max 30.58
_diffrn_standards_number 0
_exptl_absorpt_coefficient_mu 0.383
_exptl_absorpt_correction_T_max 0.944
_exptl_absorpt_correction_T_min 0.921
_exptl_absorpt_correction_type numerical
_exptl_absorpt_process_details 'NUMABS (Rigaku, 1999)'
_exptl_crystal_colour colorless
_exptl_crystal_density_diffrn 1.444
_exptl_crystal_density_method 'not measured'
_exptl_crystal_description prism
_exptl_crystal_F_000 2064.00
_exptl_crystal_size_max 0.300
_exptl_crystal_size_mid 0.150
_exptl_crystal_size_min 0.150
_refine_diff_density_max 0.400
_refine_diff_density_min -0.440
_refine_ls_extinction_method none
_refine_ls_goodness_of_fit_ref 1.052
_refine_ls_hydrogen_treatment constr
_refine_ls_number_parameters 560
_refine_ls_number_reflns 12504
_refine_ls_number_restraints 30
_refine_ls_R_factor_gt 0.0903
_refine_ls_shift/su_max 0.003
_refine_ls_structure_factor_coef Fsqd
_refine_ls_weighting_details 'w = 1/[\s^2^(Fo^2^)+(0.0904P)^2^+0.0000P] where P=(Fo^2^+2Fc^2^)/3'
_refine_ls_weighting_scheme calc
_refine_ls_wR_factor_ref 0.2446
_reflns_number_gt 5680
_reflns_number_total 12504
_reflns_threshold_expression F^2^>2.0\s(F^2^)
_cod_data_source_file jp508100s_si_002.cif
_cod_data_source_block watalab_152_120906h
_cod_depositor_comments 'Adding full bibliography for 1518551--1518556.cif.'
_cod_original_cell_volume 4547.0(17)
_cod_database_code 1518556

loop_
_symmetry_equiv_pos_site_id
_symmetry_equiv_pos_as_xyz
1 +X,+Y,+Z
2 -X,1/2+Y,1/2-Z
3 -X,-Y,-Z
4 +X,1/2-Y,1/2+Z

loop_
_atom_site_label
_atom_site_type_symbol
_atom_site_fract_x
_atom_site_fract_y
_atom_site_fract_z
_atom_site_U_iso_or_equiv
_atom_site_adp_type
_atom_site_occupancy
_atom_site_symmetry_multiplicity
_atom_site_calc_flag
_atom_site_refinement_flags
K1 K 0.18958(5) 1.22080(7) 0.35711(5) 0.0447(3) Uani 1.0 4 d .
K2 K 0.31099(5) 0.73591(7) 0.15830(5) 0.0415(3) Uani 1.0 4 d .
P1 P 0.06075(7) 1.22446(10) 0.17745(7) 0.0528(4) Uani 1.0 4 d .
P2 P 0.43345(7) 0.72208(9) 0.32738(6) 0.0436(3) Uani 1.0 4 d .
F1 F 0.1551(5) 1.2281(10) 0.2073(7) 0.097(3) Uani 0.574(16) 4 d .
F2 F 0.0570(8) 1.1441(9) 0.2343(5) 0.110(3) Uani 0.574(16) 4 d .
F3 F 0.0627(3) 1.1367(3) 0.12758(19) 0.1065(12) Uani 1.0 4 d .
F4 F 0.0571(11) 1.3058(12) 0.1275(9) 0.107(6) Uani 0.574(16) 4 d .
F5 F 0.0572(3) 1.3118(3) 0.2280(2) 0.1218(15) Uani 1.0 4 d .
F6 F -0.0374(8) 1.2154(13) 0.1560(8) 0.090(4) Uani 0.574(16) 4 d .
F7 F 0.42787(18) 0.8041(3) 0.27043(15) 0.0747(9) Uani 1.0 4 d .
F8 F 0.4129(2) 0.6351(3) 0.27335(14) 0.0830(10) Uani 1.0 4 d .
F9 F 0.52683(15) 0.7091(3) 0.33325(16) 0.0766(9) Uani 1.0 4 d .
F10 F 0.45337(17) 0.8091(2) 0.38149(14) 0.0663(8) Uani 1.0 4 d .
F11 F 0.33964(16) 0.7360(3) 0.3213(2) 0.0931(12) Uani 1.0 4 d .
F12 F 0.43779(18) 0.6397(2) 0.38343(14) 0.0693(8) Uani 1.0 4 d .
F21 F 0.1005(10) 1.1485(12) 0.2320(7) 0.097(3) Uani 0.426(16) 4 d .
F22 F 0.1480(8) 1.2520(11) 0.1663(12) 0.118(5) Uani 0.426(16) 4 d .
F23 F 0.0305(14) 1.3005(16) 0.1131(11) 0.092(6) Uani 0.426(16) 4 d .
F24 F -0.0250(11) 1.207(2) 0.1785(11) 0.091(6) Uani 0.426(16) 4 d .
O1 O 0.32328(18) 1.3203(3) 0.32965(16) 0.0565(9) Uani 1.0 4 d .
O2 O 0.19760(18) 1.4331(3) 0.35895(18) 0.0607(9) Uani 1.0 4 d .
O3 O 0.10360(17) 1.3346(3) 0.43019(17) 0.0575(9) Uani 1.0 4 d .
O4 O 0.07292(17) 1.1258(3) 0.41308(15) 0.0514(8) Uani 1.0 4 d .
O5 O 0.17283(17) 1.0070(3) 0.35014(16) 0.0515(8) Uani 1.0 4 d .
O6 O 0.32909(17) 1.0912(3) 0.39688(16) 0.0547(8) Uani 1.0 4 d .
O7 O 0.2946(2) 1.2237(3) 0.49426(19) 0.0707(11) Uani 1.0 4 d .
O8 O 0.38507(17) 0.5531(3) 0.12158(16) 0.0548(9) Uani 1.0 4 d .
O9 O 0.23563(16) 0.5455(3) 0.15763(15) 0.0504(8) Uani 1.0 4 d .
O10 O 0.14898(16) 0.7225(3) 0.17329(15) 0.0494(8) Uani 1.0 4 d .
O11 O 0.23138(15) 0.9090(3) 0.19347(16) 0.0496(8) Uani 1.0 4 d .
O12 O 0.35622(16) 0.9461(3) 0.13006(16) 0.0513(8) Uani 1.0 4 d .
O13 O 0.41643(19) 0.7815(3) 0.07583(17) 0.0560(9) Uani 1.0 4 d .
O14 O 0.2435(2) 0.7352(3) 0.02245(17) 0.0646(10) Uani 1.0 4 d .
C1 C 0.3566(3) 1.2646(4) 0.2856(3) 0.0663(15) Uani 1.0 4 d .
C2 C 0.3072(3) 1.4205(4) 0.3096(3) 0.0649(14) Uani 1.0 4 d .
C3 C 0.2723(3) 1.4773(4) 0.3566(3) 0.0680(15) Uani 1.0 4 d .
C4 C 0.1550(4) 1.4864(4) 0.3970(4) 0.0752(17) Uani 1.0 4 d .
C5 C 0.0819(3) 1.4320(4) 0.4027(3) 0.0689(16) Uani 1.0 4 d .
C6 C 0.0406(3) 1.2852(4) 0.4511(3) 0.0581(13) Uani 1.0 4 d .
C7 C 0.0659(3) 1.1789(4) 0.4704(3) 0.0633(14) Uani 1.0 4 d .
C8 C 0.0830(3) 1.0203(4) 0.4228(3) 0.0577(13) Uani 1.0 4 d .
C9 C 0.0976(3) 0.9745(4) 0.3610(3) 0.0610(14) Uani 1.0 4 d .
C10 C 0.2397(3) 0.9465(4) 0.3842(3) 0.0582(13) Uani 1.0 4 d .
C11 C 0.3144(3) 0.9907(4) 0.3711(3) 0.0652(15) Uani 1.0 4 d .
C12 C 0.3740(3) 1.0950(5) 0.4641(3) 0.0648(15) Uani 1.0 4 d .
C13 C 0.3728(3) 1.2007(5) 0.4891(3) 0.0689(15) Uani 1.0 4 d .
C14 C 0.2924(4) 1.3112(5) 0.5323(4) 0.112(3) Uani 1.0 4 d .
C15 C 0.4711(3) 0.5539(4) 0.1419(3) 0.0723(16) Uani 1.0 4 d .
C16 C 0.3526(3) 0.4633(4) 0.1411(3) 0.0577(13) Uani 1.0 4 d .
C17 C 0.2617(3) 0.4682(4) 0.1200(3) 0.0629(14) Uani 1.0 4 d .
C18 C 0.1500(3) 0.5463(4) 0.1467(3) 0.0621(14) Uani 1.0 4 d .
C19 C 0.1291(3) 0.6234(4) 0.1918(3) 0.0617(14) Uani 1.0 4 d .
C20 C 0.1330(3) 0.7985(4) 0.2159(3) 0.0587(14) Uani 1.0 4 d .
C21 C 0.1476(3) 0.9006(4) 0.1902(3) 0.0577(13) Uani 1.0 4 d .
C22 C 0.2513(3) 1.0070(4) 0.1745(3) 0.0559(13) Uani 1.0 4 d .
C23 C 0.3401(3) 1.0094(4) 0.1800(3) 0.0523(12) Uani 1.0 4 d .
C24 C 0.4406(3) 0.9372(4) 0.1345(3) 0.0599(14) Uani 1.0 4 d .
C25 C 0.4495(3) 0.8811(4) 0.0748(3) 0.0627(14) Uani 1.0 4 d .
C26 C 0.3779(4) 0.7433(4) 0.0114(3) 0.0617(14) Uani 1.0 4 d .
C27 C 0.2925(3) 0.7830(4) -0.0141(3) 0.0633(14) Uani 1.0 4 d .
C28 C 0.1632(4) 0.7741(5) 0.0061(4) 0.091(2) Uani 1.0 4 d .
H1A H 0.4072 1.2956 0.2831 0.0796 Uiso 1.0 4 calc R
H1B H 0.3190 1.2645 0.2420 0.0796 Uiso 1.0 4 calc R
H1C H 0.3666 1.1954 0.3014 0.0796 Uiso 1.0 4 calc R
H2A H 0.2692 1.4218 0.2656 0.0779 Uiso 1.0 4 calc R
H2B H 0.3575 1.4533 0.3065 0.0779 Uiso 1.0 4 calc R
H3A H 0.3100 1.4760 0.4008 0.0816 Uiso 1.0 4 calc R
H3B H 0.2638 1.5482 0.3424 0.0816 Uiso 1.0 4 calc R
H4A H 0.1393 1.5529 0.3768 0.0903 Uiso 1.0 4 calc R
H4B H 0.1905 1.4976 0.4415 0.0903 Uiso 1.0 4 calc R
H5A H 0.0549 1.4704 0.4310 0.0826 Uiso 1.0 4 calc R
H5B H 0.0440 1.4252 0.3588 0.0826 Uiso 1.0 4 calc R
H6A H -0.0092 1.2851 0.4151 0.0697 Uiso 1.0 4 calc R
H6B H 0.0300 1.3213 0.4889 0.0697 Uiso 1.0 4 calc R
H7A H 0.1180 1.1786 0.5040 0.0759 Uiso 1.0 4 calc R
H7B H 0.0254 1.1458 0.4892 0.0759 Uiso 1.0 4 calc R
H8A H 0.0343 0.9907 0.4318 0.0693 Uiso 1.0 4 calc R
H8B H 0.1292 1.0065 0.4607 0.0693 Uiso 1.0 4 calc R
H9A H 0.0977 0.9003 0.3647 0.0731 Uiso 1.0 4 calc R
H9B H 0.0533 0.9937 0.3229 0.0731 Uiso 1.0 4 calc R
H10A H 0.2325 0.8763 0.3684 0.0699 Uiso 1.0 4 calc R
H10B H 0.2439 0.9468 0.4319 0.0699 Uiso 1.0 4 calc R
H11A H 0.3609 0.9476 0.3915 0.0782 Uiso 1.0 4 calc R
H11B H 0.3087 0.9920 0.3233 0.0782 Uiso 1.0 4 calc R
H12A H 0.4300 1.0737 0.4681 0.0777 Uiso 1.0 4 calc R
H12B H 0.3502 1.0486 0.4905 0.0777 Uiso 1.0 4 calc R
H13A H 0.4116 1.2071 0.5326 0.0827 Uiso 1.0 4 calc R
H13B H 0.3886 1.2483 0.4587 0.0827 Uiso 1.0 4 calc R
H14A H 0.3219 1.2988 0.5779 0.1339 Uiso 1.0 4 calc R
H14B H 0.2366 1.3279 0.5304 0.1339 Uiso 1.0 4 calc R
H14C H 0.3172 1.3673 0.5147 0.1339 Uiso 1.0 4 calc R
H15A H 0.4920 0.4971 0.1219 0.0867 Uiso 1.0 4 calc R
H15B H 0.4890 0.5484 0.1898 0.0867 Uiso 1.0 4 calc R
H15C H 0.4910 0.6168 0.1279 0.0867 Uiso 1.0 4 calc R
H16A H 0.3710 0.4557 0.1894 0.0692 Uiso 1.0 4 calc R
H16B H 0.3716 0.4044 0.1207 0.0692 Uiso 1.0 4 calc R
H17A H 0.2434 0.4838 0.0726 0.0755 Uiso 1.0 4 calc R
H17B H 0.2387 0.4027 0.1278 0.0755 Uiso 1.0 4 calc R
H18A H 0.1309 0.4791 0.1559 0.0746 Uiso 1.0 4 calc R
H18B H 0.1241 0.5635 0.1004 0.0746 Uiso 1.0 4 calc R
H19A H 0.0710 0.6199 0.1891 0.0740 Uiso 1.0 4 calc R
H19B H 0.1592 0.6093 0.2376 0.0740 Uiso 1.0 4 calc R
H20A H 0.1684 0.7890 0.2605 0.0704 Uiso 1.0 4 calc R
H20B H 0.0766 0.7934 0.2183 0.0704 Uiso 1.0 4 calc R
H21A H 0.1153 0.9084 0.1444 0.0693 Uiso 1.0 4 calc R
H21B H 0.1317 0.9538 0.2171 0.0693 Uiso 1.0 4 calc R
H22A H 0.2374 1.0585 0.2034 0.0671 Uiso 1.0 4 calc R
H22B H 0.2210 1.0214 0.1288 0.0671 Uiso 1.0 4 calc R
H23A H 0.3574 1.0790 0.1745 0.0627 Uiso 1.0 4 calc R
H23B H 0.3701 0.9851 0.2238 0.0627 Uiso 1.0 4 calc R
H24A H 0.4679 0.9003 0.1748 0.0719 Uiso 1.0 4 calc R
H24B H 0.4652 1.0046 0.1361 0.0719 Uiso 1.0 4 calc R
H25A H 0.4206 0.9169 0.0345 0.0753 Uiso 1.0 4 calc R
H25B H 0.5068 0.8766 0.0752 0.0753 Uiso 1.0 4 calc R
H26A H 0.3765 0.6690 0.0130 0.0740 Uiso 1.0 4 calc R
H26B H 0.4098 0.7628 -0.0195 0.0740 Uiso 1.0 4 calc R
H27A H 0.2917 0.8567 -0.0083 0.0759 Uiso 1.0 4 calc R
H27B H 0.2720 0.7676 -0.0614 0.0759 Uiso 1.0 4 calc R
H28A H 0.1382 0.7630 -0.0406 0.1091 Uiso 1.0 4 calc R
H28B H 0.1646 0.8462 0.0155 0.1091 Uiso 1.0 4 calc R
H28C H 0.1319 0.7396 0.0322 0.1091 Uiso 1.0 4 calc R

loop_
_atom_site_aniso_label
_atom_site_aniso_U_11
_atom_site_aniso_U_22
_atom_site_aniso_U_33
_atom_site_aniso_U_12
_atom_site_aniso_U_13
_atom_site_aniso_U_23
K1 0.0441(5) 0.0377(5) 0.0534(7) -0.0004(4) 0.0148(5) -0.0006(5)
K2 0.0420(5) 0.0410(5) 0.0422(6) -0.0024(4) 0.0120(4) 0.0002(5)
P1 0.0529(8) 0.0460(7) 0.0533(9) 0.0060(6) 0.0024(6) -0.0003(7)
P2 0.0472(7) 0.0399(7) 0.0420(7) 0.0049(5) 0.0083(5) 0.0025(6)
F1 0.041(3) 0.131(7) 0.110(7) 0.021(4) 0.003(4) -0.014(6)
F2 0.099(7) 0.124(5) 0.107(5) 0.025(6) 0.026(6) 0.071(4)
F3 0.136(3) 0.079(3) 0.101(3) 0.017(3) 0.024(3) -0.031(3)
F4 0.136(12) 0.086(6) 0.097(10) -0.017(7) 0.027(8) 0.049(6)
F5 0.119(3) 0.115(3) 0.116(4) 0.018(3) 0.004(3) -0.062(3)
F6 0.060(4) 0.083(6) 0.100(10) -0.008(4) -0.025(5) 0.001(6)
F7 0.095(3) 0.0622(19) 0.056(2) -0.0073(16) 0.0008(16) 0.0225(16)
F8 0.133(3) 0.0559(19) 0.054(2) -0.0095(18) 0.0131(19) -0.0143(16)
F9 0.0532(17) 0.088(3) 0.092(3) 0.0126(15) 0.0243(16) 0.0023(19)
F10 0.086(2) 0.0506(17) 0.058(2) 0.0021(14) 0.0116(15) -0.0096(15)
F11 0.0472(17) 0.086(3) 0.146(4) 0.0075(16) 0.0238(19) 0.008(3)
F12 0.102(3) 0.0528(17) 0.057(2) 0.0105(16) 0.0270(16) 0.0154(15)
F21 0.090(7) 0.109(6) 0.084(5) 0.037(7) 0.009(6) 0.030(5)
F22 0.055(6) 0.137(9) 0.166(14) -0.015(6) 0.034(8) 0.030(10)
F23 0.119(12) 0.095(9) 0.059(8) 0.060(9) 0.019(8) 0.023(6)
F24 0.060(9) 0.137(10) 0.086(12) -0.016(8) 0.037(9) 0.005(9)
O1 0.063(2) 0.0467(19) 0.065(3) 0.0015(16) 0.0262(18) 0.0079(17)
O2 0.0578(19) 0.0450(19) 0.080(3) -0.0021(16) 0.0195(18) -0.0066(18)
O3 0.0485(18) 0.056(2) 0.071(3) 0.0053(15) 0.0211(17) -0.0039(18)
O4 0.0554(18) 0.053(2) 0.047(2) -0.0014(15) 0.0157(15) 0.0002(16)
O5 0.0539(18) 0.0432(18) 0.054(2) 0.0052(14) 0.0076(15) -0.0003(15)
O6 0.0544(18) 0.063(3) 0.044(2) 0.0053(16) 0.0081(15) 0.0107(17)
O7 0.065(3) 0.069(3) 0.069(3) 0.0050(18) 0.0004(18) -0.022(2)
O8 0.0566(19) 0.0490(19) 0.059(3) 0.0030(15) 0.0160(16) 0.0056(17)
O9 0.0498(17) 0.0433(18) 0.057(3) -0.0051(14) 0.0117(15) -0.0027(16)
O10 0.0439(16) 0.0540(19) 0.053(2) -0.0069(14) 0.0170(15) 0.0027(17)
O11 0.0400(16) 0.0437(18) 0.066(3) 0.0001(14) 0.0155(15) -0.0001(16)
O12 0.0492(17) 0.0463(18) 0.060(3) -0.0048(14) 0.0163(15) -0.0100(16)
O13 0.068(2) 0.051(2) 0.057(3) -0.0089(16) 0.0300(17) -0.0046(17)
O14 0.074(3) 0.068(3) 0.049(3) -0.0068(18) 0.0107(18) 0.0108(18)
C1 0.069(4) 0.067(4) 0.070(4) -0.000(3) 0.031(3) 0.001(3)
C2 0.080(4) 0.053(3) 0.067(4) -0.007(3) 0.027(3) 0.007(3)
C3 0.072(4) 0.045(3) 0.091(5) -0.011(3) 0.028(3) 0.008(3)
C4 0.082(4) 0.046(3) 0.103(5) 0.010(3) 0.032(4) 0.000(3)
C5 0.056(3) 0.048(3) 0.105(5) 0.010(3) 0.026(3) -0.010(3)
C6 0.052(3) 0.065(4) 0.060(4) 0.004(3) 0.022(3) -0.010(3)
C7 0.064(4) 0.070(4) 0.058(4) -0.002(3) 0.020(3) -0.003(3)
C8 0.054(3) 0.050(3) 0.068(4) -0.008(3) 0.014(3) 0.010(3)
C9 0.061(3) 0.045(3) 0.071(4) -0.014(3) 0.007(3) -0.008(3)
C10 0.065(3) 0.044(3) 0.064(4) 0.013(3) 0.015(3) 0.004(3)
C11 0.073(4) 0.063(4) 0.064(4) 0.025(3) 0.026(3) -0.002(3)
C12 0.050(3) 0.091(5) 0.053(4) 0.012(3) 0.012(3) 0.011(3)
C13 0.059(4) 0.091(5) 0.050(4) -0.018(3) 0.001(3) 0.001(3)
C14 0.122(6) 0.090(5) 0.089(6) 0.025(4) -0.034(4) -0.036(5)
C15 0.056(3) 0.072(4) 0.092(5) 0.016(3) 0.025(3) 0.006(4)
C16 0.074(4) 0.042(3) 0.061(4) 0.003(3) 0.025(3) 0.002(3)
C17 0.077(4) 0.048(3) 0.063(4) -0.017(3) 0.017(3) -0.013(3)
C18 0.049(3) 0.053(3) 0.081(4) -0.015(3) 0.009(3) 0.003(3)
C19 0.044(3) 0.068(4) 0.074(4) -0.009(3) 0.018(3) 0.014(3)
C20 0.043(3) 0.080(4) 0.058(4) -0.004(3) 0.022(3) -0.005(3)
C21 0.045(3) 0.061(4) 0.069(4) 0.003(3) 0.019(3) -0.015(3)
C22 0.057(3) 0.045(3) 0.067(4) 0.010(3) 0.019(3) -0.002(3)
C23 0.060(3) 0.041(3) 0.059(4) -0.005(3) 0.020(3) -0.003(3)
C24 0.049(3) 0.052(3) 0.085(4) -0.015(3) 0.028(3) -0.004(3)
C25 0.065(3) 0.057(4) 0.075(4) -0.019(3) 0.034(3) -0.001(3)
C26 0.097(4) 0.047(3) 0.054(4) -0.006(3) 0.042(3) -0.006(3)
C27 0.094(4) 0.061(4) 0.035(3) -0.013(3) 0.019(3) 0.003(3)
C28 0.072(4) 0.110(6) 0.080(5) 0.010(4) -0.001(4) 0.026(4)

loop_
_atom_type_symbol
_atom_type_description
_atom_type_scat_dispersion_real
_atom_type_scat_dispersion_imag
_atom_type_scat_source
C C 0.0033 0.0016
;
International Tables for Crystallography
(1992, Vol. C, Tables 4.2.6.8 and 6.1.1.4)
;
H H 0.0000 0.0000
;
International Tables for Crystallography
(1992, Vol. C, Table 6.1.1.4)
;
F F 0.0171 0.0103
;
International Tables for Crystallography
(1992, Vol. C, Tables 4.2.6.8 and 6.1.1.4)
;
K K 0.2009 0.2494
;
International Tables for Crystallography
(1992, Vol. C, Tables 4.2.6.8 and 6.1.1.4)
;
O O 0.0106 0.0060
;
International Tables for Crystallography
(1992, Vol. C, Tables 4.2.6.8 and 6.1.1.4)
;
P P 0.1023 0.0942
;
International Tables for Crystallography
(1992, Vol. C, Tables 4.2.6.8 and 6.1.1.4)
;

loop_
_geom_angle_atom_site_label_1
_geom_angle_atom_site_label_2
_geom_angle_atom_site_label_3
_geom_angle
_geom_angle_publ_flag
F1 K1 F2 41.9(3) yes
F1 K1 O1 74.10(19) yes
F1 K1 O2 88.8(3) yes
F1 K1 O3 123.7(2) yes
F1 K1 O4 117.92(19) yes
F1 K1 O5 89.3(3) yes
F1 K1 O6 104.0(2) yes
F1 K1 O7 154.88(18) yes
F2 K1 O1 115.9(3) yes
F2 K1 O2 111.0(2) yes
F2 K1 O3 104.5(3) yes
F2 K1 O4 76.1(3) yes
F2 K1 O5 66.0(2) yes
F2 K1 O6 114.6(3) yes
F2 K1 O7 158.3(3) yes
F21 K1 O1 103.8(4) yes
F21 K1 O2 111.2(3) yes
F21 K1 O3 116.8(4) yes
F21 K1 O4 88.0(4) yes
F21 K1 O5 66.1(3) yes
F21 K1 O6 105.9(4) yes
F21 K1 O7 160.9(3) yes
O1 K1 O2 59.90(10) yes
O1 K1 O3 115.30(10) yes
O1 K1 O4 167.97(10) yes
O1 K1 O5 121.94(10) yes
O1 K1 O6 71.39(10) yes
O1 K1 O7 82.63(10) yes
O2 K1 O3 59.36(11) yes
O2 K1 O4 118.06(11) yes
O2 K1 O5 176.79(9) yes
O2 K1 O6 123.77(9) yes
O2 K1 O7 87.63(10) yes
O3 K1 O4 59.45(10) yes
O3 K1 O5 119.91(11) yes
O3 K1 O6 132.12(10) yes
O3 K1 O7 74.80(10) yes
O4 K1 O5 60.77(10) yes
O4 K1 O6 103.63(10) yes
O4 K1 O7 85.46(10) yes
O5 K1 O6 59.24(9) yes
O5 K1 O7 95.19(10) yes
O6 K1 O7 58.60(10) yes
F7 K2 F8 46.32(9) yes
F7 K2 O8 102.79(9) yes
F7 K2 O9 120.99(9) yes
F7 K2 O10 115.23(10) yes
F7 K2 O11 79.15(9) yes
F7 K2 O12 72.67(9) yes
F7 K2 O13 90.76(10) yes
F7 K2 O14 150.90(11) yes
F8 K2 O8 68.35(9) yes
F8 K2 O9 76.78(9) yes
F8 K2 O10 105.66(10) yes
F8 K2 O11 112.17(10) yes
F8 K2 O12 117.40(9) yes
F8 K2 O13 105.03(10) yes
F8 K2 O14 148.00(10) yes
O8 K2 O9 59.44(9) yes
O8 K2 O10 118.32(9) yes
O8 K2 O11 177.16(9) yes
O8 K2 O12 124.37(10) yes
O8 K2 O13 68.35(10) yes
O8 K2 O14 79.71(10) yes
O9 K2 O10 59.58(9) yes
O9 K2 O11 117.80(10) yes
O9 K2 O12 165.81(8) yes
O9 K2 O13 122.82(10) yes
O9 K2 O14 85.62(10) yes
O10 K2 O11 58.85(9) yes
O10 K2 O12 112.72(9) yes
O10 K2 O13 148.66(9) yes
O10 K2 O14 87.41(11) yes
O11 K2 O12 58.09(9) yes
O11 K2 O13 113.86(10) yes
O11 K2 O14 99.64(10) yes
O12 K2 O13 56.54(10) yes
O12 K2 O14 81.99(10) yes
O13 K2 O14 62.85(11) yes
F1 P1 F2 87.7(7) yes
F1 P1 F3 95.2(5) yes
F1 P1 F4 96.3(8) yes
F1 P1 F5 85.7(5) yes
F1 P1 F6 172.5(8) yes
F2 P1 F3 91.0(5) yes
F2 P1 F4 173.3(9) yes
F2 P1 F5 88.3(5) yes
F2 P1 F6 85.4(8) yes
F3 P1 F4 94.0(7) yes
F3 P1 F5 178.8(3) yes
F3 P1 F6 87.7(7) yes
F4 P1 F5 86.6(7) yes
F4 P1 F6 90.4(9) yes
F5 P1 F6 91.3(7) yes
F21 P1 F22 90.4(9) yes
F21 P1 F23 170.3(11) yes
F21 P1 F24 97.7(11) yes
F22 P1 F23 81.4(11) yes
F22 P1 F24 171.7(11) yes
F23 P1 F24 90.3(12) yes
F7 P2 F8 89.96(17) yes
F7 P2 F9 89.73(18) yes
F7 P2 F10 90.14(16) yes
F7 P2 F11 89.90(19) yes
F7 P2 F12 179.14(16) yes
F8 P2 F9 90.52(19) yes
F8 P2 F10 179.6(2) yes
F8 P2 F11 89.71(19) yes
F8 P2 F12 89.43(16) yes
F9 P2 F10 89.86(17) yes
F9 P2 F11 179.56(19) yes
F9 P2 F12 90.88(18) yes
F10 P2 F11 89.92(18) yes
F10 P2 F12 90.47(16) yes
F11 P2 F12 89.49(19) yes
K1 F1 P1 108.3(6) yes
K1 F2 P1 103.6(5) yes
K2 F7 P2 107.39(15) yes
K2 F8 P2 103.51(14) yes
K1 F21 P1 119.7(8) yes
K1 O1 C1 112.1(3) yes
K1 O1 C2 113.3(3) yes
C1 O1 C2 112.3(4) yes
K1 O2 C3 116.8(3) yes
K1 O2 C4 118.6(3) yes
C3 O2 C4 114.9(4) yes
K1 O3 C5 112.4(4) yes
K1 O3 C6 117.9(3) yes
C5 O3 C6 113.7(4) yes
K1 O4 C7 110.6(3) yes
K1 O4 C8 114.8(3) yes
C7 O4 C8 113.5(4) yes
K1 O5 C9 112.0(3) yes
K1 O5 C10 118.3(3) yes
C9 O5 C10 113.0(4) yes
K1 O6 C11 113.0(3) yes
K1 O6 C12 117.5(3) yes
C11 O6 C12 113.8(4) yes
K1 O7 C13 105.9(3) yes
K1 O7 C14 117.3(3) yes
C13 O7 C14 112.7(4) yes
K2 O8 C15 113.6(3) yes
K2 O8 C16 112.8(3) yes
C15 O8 C16 111.9(4) yes
K2 O9 C17 115.5(3) yes
K2 O9 C18 116.4(3) yes
C17 O9 C18 111.8(4) yes
K2 O10 C19 112.9(3) yes
K2 O10 C20 112.0(3) yes
C19 O10 C20 112.3(4) yes
K2 O11 C21 117.9(3) yes
K2 O11 C22 119.4(3) yes
C21 O11 C22 111.7(4) yes
K2 O12 C23 106.9(3) yes
K2 O12 C24 102.7(3) yes
C23 O12 C24 112.8(4) yes
K2 O13 C25 120.9(3) yes
K2 O13 C26 106.6(3) yes
C25 O13 C26 113.4(4) yes
K2 O14 C27 113.7(3) yes
K2 O14 C28 111.4(4) yes
C27 O14 C28 112.2(4) yes
O1 C2 C3 111.3(5) yes
O2 C3 C2 109.7(4) yes
O2 C4 C5 112.2(5) yes
O3 C5 C4 109.7(4) yes
O3 C6 C7 109.0(4) yes
O4 C7 C6 108.4(5) yes
O4 C8 C9 108.3(4) yes
O5 C9 C8 111.8(4) yes
O5 C10 C11 107.6(4) yes
O6 C11 C10 111.6(5) yes
O6 C12 C13 109.1(4) yes
O7 C13 C12 109.3(4) yes
O8 C16 C17 109.4(4) yes
O9 C17 C16 108.4(4) yes
O9 C18 C19 107.9(4) yes
O10 C19 C18 109.9(5) yes
O10 C20 C21 109.6(5) yes
O11 C21 C20 108.3(4) yes
O11 C22 C23 108.1(4) yes
O12 C23 C22 108.6(4) yes
O12 C24 C25 107.9(4) yes
O13 C25 C24 108.5(5) yes
O13 C26 C27 112.2(5) yes
O14 C27 C26 107.9(4) yes
O1 C1 H1A 109.471 no
O1 C1 H1B 109.470 no
O1 C1 H1C 109.466 no
H1A C1 H1B 109.474 no
H1A C1 H1C 109.481 no
H1B C1 H1C 109.465 no
O1 C2 H2A 109.370 no
O1 C2 H2B 109.359 no
C3 C2 H2A 109.372 no
C3 C2 H2B 109.365 no
H2A C2 H2B 107.975 no
O2 C3 H3A 109.726 no
O2 C3 H3B 109.721 no
C2 C3 H3A 109.723 no
C2 C3 H3B 109.724 no
H3A C3 H3B 108.208 no
O2 C4 H4A 109.164 no
O2 C4 H4B 109.157 no
C5 C4 H4A 109.153 no
C5 C4 H4B 109.156 no
H4A C4 H4B 107.881 no
O3 C5 H5A 109.733 no
O3 C5 H5B 109.742 no
C4 C5 H5A 109.722 no
C4 C5 H5B 109.730 no
H5A C5 H5B 108.210 no
O3 C6 H6A 109.881 no
O3 C6 H6B 109.884 no
C7 C6 H6A 109.876 no
C7 C6 H6B 109.885 no
H6A C6 H6B 108.297 no
O4 C7 H7A 110.008 no
O4 C7 H7B 110.003 no
C6 C7 H7A 110.009 no
C6 C7 H7B 110.001 no
H7A C7 H7B 108.374 no
O4 C8 H8A 110.022 no
O4 C8 H8B 110.031 no
C9 C8 H8A 110.030 no
C9 C8 H8B 110.035 no
H8A C8 H8B 108.384 no
O5 C9 H9A 109.252 no
O5 C9 H9B 109.258 no
C8 C9 H9A 109.244 no
C8 C9 H9B 109.243 no
H9A C9 H9B 107.927 no
O5 C10 H10A 110.181 no
O5 C10 H10B 110.181 no
C11 C10 H10A 110.180 no
C11 C10 H10B 110.172 no
H10A C10 H10B 108.489 no
O6 C11 H11A 109.295 no
O6 C11 H11B 109.292 no
C10 C11 H11A 109.298 no
C10 C11 H11B 109.302 no
H11A C11 H11B 107.948 no
O6 C12 H12A 109.851 no
O6 C12 H12B 109.848 no
C13 C12 H12A 109.857 no
C13 C12 H12B 109.852 no
H12A C12 H12B 108.272 no
O7 C13 H13A 109.827 no
O7 C13 H13B 109.829 no
C12 C13 H13A 109.831 no
C12 C13 H13B 109.820 no
H13A C13 H13B 108.262 no
O7 C14 H14A 109.469 no
O7 C14 H14B 109.469 no
O7 C14 H14C 109.464 no
H14A C14 H14B 109.475 no
H14A C14 H14C 109.477 no
H14B C14 H14C 109.473 no
O8 C15 H15A 109.478 no
O8 C15 H15B 109.477 no
O8 C15 H15C 109.472 no
H15A C15 H15B 109.462 no
H15A C15 H15C 109.482 no
H15B C15 H15C 109.457 no
O8 C16 H16A 109.791 no
O8 C16 H16B 109.790 no
C17 C16 H16A 109.793 no
C17 C16 H16B 109.799 no
H16A C16 H16B 108.238 no
O9 C17 H17A 110.019 no
O9 C17 H17B 110.010 no
C16 C17 H17A 110.019 no
C16 C17 H17B 110.018 no
H17A C17 H17B 108.386 no
O9 C18 H18A 110.117 no
O9 C18 H18B 110.119 no
C19 C18 H18A 110.119 no
C19 C18 H18B 110.111 no
H18A C18 H18B 108.446 no
O10 C19 H19A 109.689 no
O10 C19 H19B 109.687 no
C18 C19 H19A 109.683 no
C18 C19 H19B 109.697 no
H19A C19 H19B 108.166 no
O10 C20 H20A 109.744 no
O10 C20 H20B 109.744 no
C21 C20 H20A 109.749 no
C21 C20 H20B 109.756 no
H20A C20 H20B 108.232 no
O11 C21 H21A 110.049 no
O11 C21 H21B 110.043 no
C20 C21 H21A 110.047 no
C20 C21 H21B 110.037 no
H21A C21 H21B 108.397 no
O11 C22 H22A 110.094 no
O11 C22 H22B 110.082 no
C23 C22 H22A 110.080 no
C23 C22 H22B 110.077 no
H22A C22 H22B 108.431 no
O12 C23 H23A 109.985 no
O12 C23 H23B 109.977 no
C22 C23 H23A 109.980 no
C22 C23 H23B 109.973 no
H23A C23 H23B 108.352 no
O12 C24 H24A 110.127 no
O12 C24 H24B 110.132 no
C25 C24 H24A 110.135 no
C25 C24 H24B 110.138 no
H24A C24 H24B 108.446 no
O13 C25 H25A 109.991 no
O13 C25 H25B 109.986 no
C24 C25 H25A 110.007 no
C24 C25 H25B 109.993 no
H25A C25 H25B 108.360 no
O13 C26 H26A 109.168 no
O13 C26 H26B 109.167 no
C27 C26 H26A 109.176 no
C27 C26 H26B 109.182 no
H26A C26 H26B 107.893 no
O14 C27 H27A 110.114 no
O14 C27 H27B 110.121 no
C26 C27 H27A 110.130 no
C26 C27 H27B 110.125 no
H27A C27 H27B 108.441 no
O14 C28 H28A 109.476 no
O14 C28 H28B 109.471 no
O14 C28 H28C 109.473 no
H28A C28 H28B 109.473 no
H28A C28 H28C 109.471 no
H28B C28 H28C 109.463 no

loop_
_geom_bond_atom_site_label_1
_geom_bond_atom_site_label_2
_geom_bond_distance
_geom_bond_publ_flag
K1 F1 3.034(13) yes
K1 F2 3.119(11) yes
K1 F21 2.828(13) yes
K1 O1 2.819(4) yes
K1 O2 2.802(4) yes
K1 O3 2.811(4) yes
K1 O4 2.849(4) yes
K1 O5 2.833(3) yes
K1 O6 2.875(3) yes
K1 O7 2.962(4) yes
K2 F7 2.804(3) yes
K2 F8 2.900(3) yes
K2 O8 2.916(4) yes
K2 O9 2.819(3) yes
K2 O10 2.871(4) yes
K2 O11 2.848(4) yes
K2 O12 2.977(4) yes
K2 O13 2.862(4) yes
K2 O14 2.774(4) yes
P1 F1 1.571(8) yes
P1 F2 1.606(12) yes
P1 F3 1.563(4) yes
P1 F4 1.487(17) yes
P1 F5 1.574(5) yes
P1 F6 1.624(14) yes
P1 F21 1.537(14) yes
P1 F22 1.610(16) yes
P1 F23 1.65(2) yes
P1 F24 1.489(19) yes
P2 F7 1.593(4) yes
P2 F8 1.584(3) yes
P2 F9 1.577(3) yes
P2 F10 1.585(3) yes
P2 F11 1.585(3) yes
P2 F12 1.585(3) yes
O1 C1 1.409(7) yes
O1 C2 1.390(6) yes
O2 C3 1.416(7) yes
O2 C4 1.399(8) yes
O3 C5 1.417(6) yes
O3 C6 1.420(7) yes
O4 C7 1.420(7) yes
O4 C8 1.409(6) yes
O5 C9 1.428(6) yes
O5 C10 1.423(5) yes
O6 C11 1.427(6) yes
O6 C12 1.417(6) yes
O7 C13 1.401(7) yes
O7 C14 1.406(8) yes
O8 C15 1.420(5) yes
O8 C16 1.411(6) yes
O9 C17 1.428(7) yes
O9 C18 1.421(5) yes
O10 C19 1.428(6) yes
O10 C20 1.413(7) yes
O11 C21 1.420(5) yes
O11 C22 1.419(6) yes
O12 C23 1.418(6) yes
O12 C24 1.426(6) yes
O13 C25 1.431(6) yes
O13 C26 1.430(6) yes
O14 C27 1.420(7) yes
O14 C28 1.421(7) yes
C2 C3 1.477(9) yes
C4 C5 1.470(8) yes
C6 C7 1.491(7) yes
C8 C9 1.504(8) yes
C10 C11 1.492(8) yes
C12 C13 1.491(8) yes
C16 C17 1.502(7) yes
C18 C19 1.492(8) yes
C20 C21 1.493(7) yes
C22 C23 1.490(7) yes
C24 C25 1.490(8) yes
C26 C27 1.510(7) yes
C1 H1A 0.970 no
C1 H1B 0.970 no
C1 H1C 0.970 no
C2 H2A 0.980 no
C2 H2B 0.980 no
C3 H3A 0.980 no
C3 H3B 0.980 no
C4 H4A 0.980 no
C4 H4B 0.980 no
C5 H5A 0.980 no
C5 H5B 0.980 no
C6 H6A 0.980 no
C6 H6B 0.980 no
C7 H7A 0.980 no
C7 H7B 0.980 no
C8 H8A 0.980 no
C8 H8B 0.980 no
C9 H9A 0.980 no
C9 H9B 0.980 no
C10 H10A 0.980 no
C10 H10B 0.980 no
C11 H11A 0.980 no
C11 H11B 0.980 no
C12 H12A 0.980 no
C12 H12B 0.980 no
C13 H13A 0.980 no
C13 H13B 0.980 no
C14 H14A 0.970 no
C14 H14B 0.970 no
C14 H14C 0.970 no
C15 H15A 0.970 no
C15 H15B 0.970 no
C15 H15C 0.970 no
C16 H16A 0.980 no
C16 H16B 0.980 no
C17 H17A 0.980 no
C17 H17B 0.980 no
C18 H18A 0.980 no
C18 H18B 0.980 no
C19 H19A 0.980 no
C19 H19B 0.980 no
C20 H20A 0.980 no
C20 H20B 0.980 no
C21 H21A 0.980 no
C21 H21B 0.980 no
C22 H22A 0.980 no
C22 H22B 0.980 no
C23 H23A 0.980 no
C23 H23B 0.980 no
C24 H24A 0.980 no
C24 H24B 0.980 no
C25 H25A 0.980 no
C25 H25B 0.980 no
C26 H26A 0.980 no
C26 H26B 0.980 no
C27 H27A 0.980 no
C27 H27B 0.980 no
C28 H28A 0.970 no
C28 H28B 0.970 no
C28 H28C 0.970 no

loop_
_geom_contact_atom_site_label_1
_geom_contact_atom_site_label_2
_geom_contact_distance
_geom_contact_publ_flag
_geom_contact_site_symmetry_2
K1 F5 3.268(4) no .
K2 F11 3.315(5) no .
F1 C1 3.441(9) no .
F2 C9 3.397(12) no .
F5 O2 3.522(5) no .
F7 C23 3.417(6) no .
F7 C24 3.395(7) no .
F8 C15 3.331(7) no .
F8 C16 3.514(6) no .
F21 C9 3.551(16) no .
O1 C13 3.586(7) no .
O3 C14 3.389(7) no .
O6 C1 3.381(7) no .
O8 C26 3.387(6) no .
O13 C15 3.333(6) no .
C8 C10 3.143(8) no .
C10 C12 3.146(7) no .
C24 C26 3.588(7) no .
C25 C27 3.120(7) no .
F1 C22 3.500(13) no .
F3 C21 3.540(6) no .
F3 C22 3.555(6) no .
F4 C7 3.33(2) no 4_574
F4 C9 3.509(19) no 2_555
F4 C18 3.521(17) no 1_565
F5 C9 3.535(6) no 2_555
F6 C9 3.558(18) no 2_555
F6 C28 3.513(15) no 3_575
F8 C2 3.543(7) no 1_545
F9 C23 3.537(6) no 2_645
F10 C11 3.339(6) no .
F10 C13 3.462(6) no 3_676
F10 C15 3.556(6) no 2_655
F10 C26 3.365(7) no 4_565
F11 C11 3.575(6) no .
F12 C3 3.473(6) no 1_545
F12 C24 3.462(6) no 2_645
F12 C26 3.464(7) no 4_565
F21 C21 3.530(16) no .
F23 C7 3.20(3) no 4_574
F23 C8 3.46(2) no 2_555
F23 C9 3.31(3) no 2_555
F24 C20 3.44(3) no 2_555
O4 C19 3.577(5) no 2_555
O5 C21 3.547(7) no .
O9 C2 3.506(6) no 1_545
C2 F8 3.543(7) no 1_565
C2 O9 3.506(6) no 1_565
C3 F12 3.473(6) no 1_565
C7 F4 3.33(2) no 4_575
C7 F23 3.20(3) no 4_575
C8 F23 3.46(2) no 2_545
C9 F4 3.509(19) no 2_545
C9 F5 3.535(6) no 2_545
C9 F6 3.558(18) no 2_545
C9 F23 3.31(3) no 2_545
C11 F10 3.339(6) no .
C11 F11 3.575(6) no .
C13 F10 3.462(6) no 3_676
C15 F10 3.556(6) no 2_645
C18 F4 3.521(17) no 1_545
C19 O4 3.577(5) no 2_545
C20 F24 3.44(3) no 2_545
C21 F3 3.540(6) no .
C21 F21 3.530(16) no .
C21 O5 3.547(7) no .
C22 F1 3.500(13) no .
C22 F3 3.555(6) no .
C23 F9 3.537(6) no 2_655
C24 F12 3.462(6) no 2_655
C26 F10 3.365(7) no 4_564
C26 F12 3.464(7) no 4_564
C28 F6 3.513(15) no 3_575
K1 H1C 3.5279 no .
K1 H13B 3.5291 no .
K2 H24A 3.3941 no .
K2 H28C 3.4830 no .
F1 H1B 2.7461 no .
F1 H2A 3.2519 no .
F2 H9B 2.7236 no .
F5 H5B 3.1748 no .
F7 H23B 2.6677 no .
F7 H24A 2.6041 no .
F8 H15B 2.6880 no .
F8 H16A 2.9218 no .
F9 H15B 3.5909 no .
F11 H19B 3.5448 no .
F11 H20A 2.9560 no .
F21 H9B 3.0356 no .
F22 H1B 2.9431 no .
F22 H2A 3.3731 no .
O1 H3A 2.5775 no .
O1 H3B 3.2045 no .
O1 H13B 2.8040 no .
O2 H2A 2.5624 no .
O2 H2B 3.2079 no .
O2 H5A 3.2169 no .
O2 H5B 2.6245 no .
O2 H14C 3.4758 no .
O3 H4A 3.2022 no .
O3 H4B 2.5878 no .
O3 H7A 2.5440 no .
O3 H7B 3.2172 no .
O3 H14B 2.6622 no .
O4 H6A 2.5326 no .
O4 H6B 3.2099 no .
O4 H9A 3.2022 no .
O4 H9B 2.5245 no .
O5 H8A 3.2636 no .
O5 H8B 2.6064 no .
O5 H11A 3.2009 no .
O5 H11B 2.5330 no .
O6 H1C 2.6363 no .
O6 H10A 3.2543 no .
O6 H10B 2.6137 no .
O6 H13A 3.2096 no .
O6 H13B 2.5119 no .
O7 H7A 3.1339 no .
O7 H12A 3.1971 no .
O7 H12B 2.5051 no .
O8 H17A 2.5410 no .
O8 H17B 3.2199 no .
O8 H26A 2.7094 no .
O9 H16A 2.5298 no .
O9 H16B 3.2215 no .
O9 H19A 3.2033 no .
O9 H19B 2.5173 no .
O10 H18A 3.2345 no .
O10 H18B 2.5607 no .
O10 H21A 2.5544 no .
O10 H21B 3.2190 no .
O10 H28C 2.8967 no .
O11 H20A 2.5316 no .
O11 H20B 3.2081 no .
O11 H23A 3.2019 no .
O11 H23B 2.4990 no .
O12 H22A 3.2075 no .
O12 H22B 2.5086 no .
O12 H25A 2.5457 no .
O12 H25B 3.2103 no .
O12 H27A 3.0528 no .
O13 H15C 2.6079 no .
O13 H24A 2.5615 no .
O13 H24B 3.2235 no .
O13 H27A 2.5838 no .
O13 H27B 3.2674 no .
O14 H17A 3.4755 no .
O14 H26A 2.4892 no .
O14 H26B 3.2037 no .
C1 H2A 2.5257 no .
C1 H2B 2.5254 no .
C1 H13B 3.5233 no .
C2 H1A 2.5361 no .
C2 H1B 2.5331 no .
C2 H1C 3.1548 no .
C3 H4A 2.6154 no .
C3 H4B 2.5418 no .
C3 H14C 3.5083 no .
C4 H3A 2.6338 no .
C4 H3B 2.5545 no .
C4 H14B 3.4735 no .
C4 H14C 3.5587 no .
C5 H6A 2.5393 no .
C5 H6B 2.6455 no .
C5 H14B 3.5120 no .
C6 H5A 2.5005 no .
C6 H5B 2.6828 no .
C6 H14B 3.3748 no .
C7 H8A 2.6206 no .
C7 H8B 2.5468 no .
C7 H14B 3.4699 no .
C8 H7A 2.6579 no .
C8 H7B 2.5181 no .
C8 H10A 3.5947 no .
C8 H10B 2.8734 no .
C9 H10A 2.6118 no .
C9 H10B 2.5795 no .
C10 H8B 2.8826 no .
C10 H9A 2.4312 no .
C10 H9B 3.1708 no .
C10 H12B 2.8521 no .
C11 H1C 3.2987 no .
C11 H12A 2.6700 no .
C11 H12B 2.5280 no .
C12 H10B 2.9045 no .
C12 H11A 2.4389 no .
C12 H11B 3.1703 no .
C13 H14A 2.5890 no .
C13 H14B 3.1644 no .
C13 H14C 2.5048 no .
C14 H3A 3.5768 no .
C14 H4B 3.3098 no .
C14 H7A 3.3726 no .
C14 H13A 2.4536 no .
C14 H13B 2.6578 no .
C15 H16A 2.5423 no .
C15 H16B 2.5651 no .
C15 H26A 3.1497 no .
C16 H15A 2.5547 no .
C16 H15B 2.5484 no .
C16 H15C 3.1782 no .
C17 H18A 2.5405 no .
C17 H18B 2.6038 no .
C18 H17A 2.6260 no .
C18 H17B 2.5194 no .
C18 H28C 3.4550 no .
C19 H20A 2.6045 no .
C19 H20B 2.5285 no .
C20 H19A 2.5828 no .
C20 H19B 2.5540 no .
C21 H22A 2.5585 no .
C21 H22B 2.5673 no .
C22 H21A 2.5935 no .
C22 H21B 2.5318 no .
C23 H24A 2.6405 no .
C23 H24B 2.5364 no .
C24 H23A 2.6144 no .
C24 H23B 2.5509 no .
C24 H27A 3.5459 no .
C25 H26A 3.1944 no .
C25 H26B 2.4666 no .
C25 H27A 2.8216 no .
C26 H15C 3.1640 no .
C26 H25A 2.4127 no .
C26 H25B 2.8630 no .
C27 H25A 2.7896 no .
C27 H28A 2.5634 no .
C27 H28B 2.5608 no .
C27 H28C 3.1892 no .
C28 H18B 3.5673 no .
C28 H27A 2.5373 no .
C28 H27B 2.6099 no .
H1A H2A 2.8321 no .
H1A H2B 2.3457 no .
H1B H2A 2.3426 no .
H1B H2B 2.8270 no .
H1C H2A 3.4052 no .
H1C H2B 3.4066 no .
H1C H11B 2.9357 no .
H1C H13B 3.2864 no .
H2A H3A 2.8215 no .
H2A H3B 2.3326 no .
H2B H3A 2.3364 no .
H2B H3B 2.3057 no .
H3A H4A 3.0056 no .
H3A H4B 2.4237 no .
H3A H13B 3.3815 no .
H3A H14C 2.7552 no .
H3B H4A 2.4166 no .
H3B H4B 2.7648 no .
H4A H5A 2.3203 no .
H4A H5B 2.3033 no .
H4B H5A 2.2973 no .
H4B H5B 2.8138 no .
H4B H14B 2.8843 no .
H4B H14C 2.8741 no .
H5A H6A 2.6622 no .
H5A H6B 2.4044 no .
H5B H6A 2.4859 no .
H5B H6B 3.1110 no .
H6A H7A 2.8379 no .
H6A H7B 2.3767 no .
H6B H7A 2.3782 no .
H6B H7B 2.3152 no .
H6B H14B 3.4105 no .
H7A H8A 3.0549 no .
H7A H8B 2.4675 no .
H7A H14B 2.7757 no .
H7B H8A 2.3956 no .
H7B H8B 2.7231 no .
H8A H9A 2.3112 no .
H8A H9B 2.3824 no .
H8B H9A 2.3910 no .
H8B H9B 2.8424 no .
H8B H10A 3.3989 no .
H8B H10B 2.3311 no .
H9A H10A 2.3064 no .
H9A H10B 2.6014 no .
H9B H10A 3.3405 no .
H9B H10B 3.5115 no .
H10A H11A 2.3202 no .
H10A H11B 2.3544 no .
H10B H11A 2.3639 no .
H10B H11B 2.8355 no .
H10B H12A 3.4987 no .
H10B H12B 2.3341 no .
H11A H12A 2.3952 no .
H11A H12B 2.5070 no .
H11B H12A 3.3712 no .
H11B H12B 3.4634 no .
H12A H13A 2.2880 no .
H12A H13B 2.4005 no .
H12B H13A 2.4008 no .
H12B H13B 2.8332 no .
H13A H14A 2.3347 no .
H13A H14B 3.3772 no .
H13A H14C 2.6238 no .
H13B H14A 3.0688 no .
H13B H14B 3.4802 no .
H13B H14C 2.4618 no .
H15A H16A 2.8404 no .
H15A H16B 2.3874 no .
H15A H26A 3.4484 no .
H15B H16A 2.3558 no .
H15B H16B 2.8656 no .
H15C H16A 3.4249 no .
H15C H16B 3.4448 no .
H15C H26A 2.7635 no .
H15C H26B 3.5919 no .
H16A H17A 2.8445 no .
H16A H17B 2.3978 no .
H16B H17A 2.4004 no .
H16B H17B 2.3127 no .
H17A H18A 2.9094 no .
H17A H18B 2.4917 no .
H17B H18A 2.3065 no .
H17B H18B 2.8424 no .
H18A H19A 2.3100 no .
H18A H19B 2.3792 no .
H18B H19A 2.3838 no .
H18B H19B 2.8373 no .
H18B H28C 2.7461 no .
H19A H20A 2.9457 no .
H19A H20B 2.3635 no .
H19B H20A 2.4147 no .
H19B H20B 2.7839 no .
H20A H21A 2.8386 no .
H20A H21B 2.3750 no .
H20B H21A 2.3783 no .
H20B H21B 2.3165 no .
H21A H22A 2.9074 no .
H21A H22B 2.4254 no .
H21A H28B 3.1324 no .
H21A H28C 3.2978 no .
H21B H22A 2.3485 no .
H21B H22B 2.8262 no .
H22A H23A 2.2984 no .
H22A H23B 2.4001 no .
H22B H23A 2.4014 no .
H22B H23B 2.8362 no .
H22B H28B 3.2684 no .
H23A H24A 3.0181 no .
H23A H24B 2.4012 no .
H23B H24A 2.4456 no .
H23B H24B 2.7591 no .
H24A H25A 2.8402 no .
H24A H25B 2.3652 no .
H24B H25A 2.3639 no .
H24B H25B 2.3340 no .
H25A H26A 3.3572 no .
H25A H26B 2.3083 no .
H25A H27A 2.2932 no .
H25A H27B 3.4198 no .
H25B H26A 3.5544 no .
H25B H26B 2.6855 no .
H26A H27A 2.8430 no .
H26A H27B 2.4187 no .
H26B H27A 2.4294 no .
H26B H27B 2.2894 no .
H27A H28A 2.8173 no .
H27A H28B 2.3540 no .
H27A H28C 3.4274 no .
H27B H28A 2.4355 no .
H27B H28B 2.9246 no .
H27B H28C 3.4810 no .
P1 H9A 3.4986 no 2_555
P2 H13A 3.5251 no 3_676
P2 H24B 3.3336 no 2_645
P2 H26B 3.3355 no 4_565
F1 H17B 3.3670 no 1_565
F1 H18A 3.4712 no 1_565
F1 H22A 2.6524 no .
F1 H22B 3.5136 no .
F2 H19A 3.0432 no 2_555
F2 H20B 3.3525 no 2_555
F2 H21B 2.8792 no .
F2 H22A 3.4950 no .
F3 H5A 3.0116 no 2_545
F3 H5B 3.3841 no 2_545
F3 H6B 2.8595 no 4_574
F3 H21A 3.1348 no .
F3 H21B 3.0927 no .
F3 H22A 3.1670 no .
F3 H22B 3.0969 no .
F4 H6B 3.2742 no 4_574
F4 H7A 3.0303 no 4_574
F4 H7B 2.8718 no 4_574
F4 H8A 2.9859 no 2_555
F4 H9A 2.9652 no 2_555
F4 H9B 3.4329 no 2_555
F4 H17B 3.3536 no 1_565
F4 H18A 2.6024 no 1_565
F4 H28A 3.4804 no 3_575
F5 H9A 3.0752 no 2_555
F5 H9B 3.0662 no 2_555
F5 H18A 3.1141 no 1_565
F5 H20B 2.8069 no 2_555
F6 H4A 2.7323 no 2_545
F6 H9A 2.6384 no 2_555
F6 H20A 3.3185 no 2_555
F6 H20B 3.0533 no 2_555
F6 H28A 2.5899 no 3_575
F7 H1A 3.2912 no 2_645
F7 H11A 3.5772 no .
F7 H11B 3.5594 no .
F7 H15A 3.4369 no 2_655
F7 H15B 3.5314 no 2_655
F8 H2B 2.7306 no 1_545
F8 H3B 3.4346 no 1_545
F8 H24B 2.9714 no 2_645
F9 H1A 3.1466 no 2_645
F9 H1B 3.4778 no 2_645
F9 H13A 2.9425 no 3_676
F9 H14A 2.7659 no 3_676
F9 H16B 3.1156 no 2_655
F9 H23A 2.6552 no 2_645
F9 H24B 2.7652 no 2_645
F10 H11A 2.4588 no .
F10 H11B 3.4417 no .
F10 H13A 2.5384 no 3_676
F10 H15A 2.6556 no 2_655
F10 H16B 3.2555 no 2_655
F10 H26A 3.3520 no 4_565
F10 H26B 2.5572 no 4_565
F11 H3B 2.8811 no 1_545
F11 H10A 2.9453 no .
F11 H11A 3.1290 no .
F11 H11B 3.4173 no .
F11 H26B 3.2320 no 4_565
F11 H27B 2.9700 no 4_565
F12 H2B 3.0589 no 1_545
F12 H3A 3.1564 no 1_545
F12 H3B 3.1155 no 1_545
F12 H13A 3.3821 no 3_676
F12 H24B 2.5367 no 2_645
F12 H25A 3.3324 no 4_565
F12 H26B 2.5508 no 4_565
F12 H27B 3.5414 no 4_565
F21 H21B 2.6564 no .
F21 H22A 2.8200 no .
F22 H7A 3.4210 no 4_574
F22 H17B 2.7638 no 1_565
F22 H18A 3.0112 no 1_565
F22 H22A 2.9698 no .
F22 H22B 3.4516 no .
F23 H6B 3.0509 no 4_574
F23 H7A 3.0462 no 4_574
F23 H7B 2.6649 no 4_574
F23 H8A 2.8030 no 2_555
F23 H9A 2.6956 no 2_555
F23 H9B 3.3647 no 2_555
F23 H18A 2.9134 no 1_565
F23 H28A 3.0070 no 3_575
F23 H28C 3.5828 no 3_575
F24 H4A 2.8456 no 2_545
F24 H9A 2.8786 no 2_555
F24 H19A 3.2732 no 2_555
F24 H19B 3.4743 no 2_555
F24 H20A 3.2270 no 2_555
F24 H20B 2.7782 no 2_555
F24 H28A 3.0526 no 3_575
O1 H25B 3.1528 no 2_655
O2 H19B 3.3759 no 1_565
O4 H18B 3.4037 no 2_555
O4 H19A 2.8099 no 2_555
O5 H20A 3.4201 no .
O5 H21B 2.7763 no .
O5 H22A 3.5825 no .
O6 H15A 3.4140 no 2_655
O6 H15C 3.2642 no 2_655
O7 H16B 3.1253 no 4_565
O7 H17A 3.4177 no 4_565
O7 H17B 3.5855 no 4_565
O8 H12B 2.9684 no 4_564
O9 H2A 2.7216 no 1_545
O9 H2B 3.4839 no 1_545
O10 H6A 2.7401 no 2_545
O11 H11B 2.9063 no .
O12 H14A 3.5374 no 4_574
O12 H14C 3.3879 no 4_574
O14 H10A 3.5010 no 4_564
O14 H10B 3.0566 no 4_564
C1 H15C 3.3764 no 2_655
C1 H16A 3.2720 no 1_565
C1 H22A 3.5590 no .
C1 H23A 3.3754 no .
C1 H24A 3.4036 no 2_655
C1 H25B 3.5460 no 2_655
C2 H16A 3.0245 no 1_565
C2 H19B 3.5895 no 1_565
C2 H25B 3.5019 no 2_655
C3 H19B 3.2340 no 1_565
C3 H27A 3.5202 no 4_575
C4 H27A 3.3543 no 4_575
C4 H28A 3.5894 no 4_575
C4 H28B 3.2889 no 4_575
C5 H21A 3.2708 no 2_555
C6 H20B 3.5905 no 2_555
C6 H21A 3.3115 no 2_555
C6 H28C 3.1152 no 2_555
C7 H18B 3.5411 no 2_555
C7 H28C 3.4587 no 2_555
C8 H17A 3.5873 no 4_565
C8 H18B 3.4908 no 2_555
C8 H19A 3.3059 no 2_555
C9 H19A 3.3923 no 2_555
C9 H21B 3.2205 no .
C10 H20A 3.2940 no .
C10 H21B 3.5044 no .
C10 H26A 3.4299 no 4_565
C10 H27B 3.0400 no 4_565
C11 H15A 3.2737 no 2_655
C11 H22A 3.5256 no .
C11 H23B 3.4516 no .
C11 H26A 3.5666 no 4_565
C12 H15A 3.5030 no 2_655
C12 H15C 3.3764 no 2_655
C12 H16B 3.2847 no 4_565
C13 H16B 3.0845 no 4_565
C13 H25B 3.5848 no 2_655
C14 H16B 3.4688 no 4_565
C14 H22B 3.4224 no 4_575
C14 H23A 3.2349 no 4_575
C15 H1C 3.2964 no 2_645
C15 H11A 3.4242 no 2_645
C15 H12A 3.1963 no 2_645
C15 H12B 3.5664 no 4_564
C15 H23B 3.4804 no 2_645
C16 H1B 3.5032 no 1_545
C16 H2A 3.3198 no 1_545
C16 H2B 3.4385 no 1_545
C16 H12B 3.1421 no 4_564
C16 H13A 3.5201 no 4_564
C17 H2A 3.0738 no 1_545
C17 H7A 3.5453 no 4_564
C17 H8B 3.5233 no 4_564
C17 H12B 3.4324 no 4_564
C18 H2A 3.2233 no 1_545
C18 H8A 3.2351 no 2_545
C19 H3B 3.5264 no 1_545
C19 H6A 3.3697 no 2_545
C19 H9B 3.4975 no 2_545
C20 H5B 3.4532 no 2_545
C20 H6A 2.9989 no 2_545
C20 H9A 3.5813 no .
C20 H10A 3.3610 no .
C21 H5B 3.1834 no 2_545
C21 H6A 3.1704 no 2_545
C21 H11B 3.5766 no .
C22 H11B 3.0159 no .
C23 H1C 3.4726 no .
C23 H11B 3.1842 no .
C23 H14A 3.2733 no 4_574
C23 H15B 3.4752 no 2_655
C24 H1A 3.2998 no 2_645
C24 H2B 3.3547 no 2_645
C25 H1A 3.5096 no 2_645
C25 H13B 3.4957 no 2_645
C26 H10B 3.5081 no 4_564
C26 H11A 3.5100 no 4_564
C27 H4B 3.3811 no 4_574
C27 H10A 3.1926 no 4_564
C27 H10B 3.2638 no 4_564
C28 H4A 3.4774 no 4_574
C28 H4B 3.3809 no 4_574
C28 H6A 3.4501 no 2_545
C28 H6B 3.3856 no 2_545
H1A F7 3.2912 no 2_655
H1A F9 3.1466 no 2_655
H1A C24 3.2998 no 2_655
H1A C25 3.5096 no 2_655
H1A H15C 3.2188 no 2_655
H1A H16A 2.8361 no 1_565
H1A H16B 3.5885 no 1_565
H1A H24A 2.5015 no 2_655
H1A H25B 3.1342 no 2_655
H1B F9 3.4778 no 2_655
H1B C16 3.5032 no 1_565
H1B H14A 3.5435 no 4_574
H1B H16A 2.9768 no 1_565
H1B H16B 3.4382 no 1_565
H1B H17B 3.0335 no 1_565
H1B H22A 3.0626 no .
H1B H23A 2.9795 no .
H1C C15 3.2964 no 2_655
H1C C23 3.4726 no .
H1C H15B 3.1037 no 2_655
H1C H15C 2.7036 no 2_655
H1C H22A 3.1591 no .
H1C H23A 3.0321 no .
H1C H23B 3.2202 no .
H2A O9 2.7216 no 1_565
H2A C16 3.3198 no 1_565
H2A C17 3.0738 no 1_565
H2A C18 3.2233 no 1_565
H2A H16A 2.6840 no 1_565
H2A H17B 2.8029 no 1_565
H2A H18A 2.9319 no 1_565
H2A H19B 3.0675 no 1_565
H2B F8 2.7306 no 1_565
H2B F12 3.0589 no 1_565
H2B O9 3.4839 no 1_565
H2B C16 3.4385 no 1_565
H2B C24 3.3547 no 2_655
H2B H16A 2.5187 no 1_565
H2B H24A 2.9890 no 2_655
H2B H24B 3.0308 no 2_655
H2B H25B 3.0889 no 2_655
H3A F12 3.1564 no 1_565
H3A H25A 3.2625 no 4_575
H3A H25B 3.3081 no 2_655
H3A H27A 2.9810 no 4_575
H3A H27B 3.5697 no 4_575
H3B F8 3.4346 no 1_565
H3B F11 2.8811 no 1_565
H3B F12 3.1155 no 1_565
H3B C19 3.5264 no 1_565
H3B H19B 2.5715 no 1_565
H3B H27A 3.2812 no 4_575
H3B H27B 3.1330 no 4_575
H4A F6 2.7323 no 2_555
H4A F24 2.8456 no 2_555
H4A C28 3.4774 no 4_575
H4A H19B 3.1076 no 1_565
H4A H27A 3.2742 no 4_575
H4A H27B 3.3001 no 4_575
H4A H28A 2.9798 no 4_575
H4A H28B 3.1155 no 4_575
H4B C27 3.3811 no 4_575
H4B C28 3.3809 no 4_575
H4B H27A 2.6151 no 4_575
H4B H27B 3.4012 no 4_575
H4B H28A 3.3277 no 4_575
H4B H28B 2.6811 no 4_575
H5A F3 3.0116 no 2_555
H5A H21A 3.0383 no 2_555
H5A H28B 3.2804 no 4_575
H5B F3 3.3841 no 2_555
H5B C20 3.4532 no 2_555
H5B C21 3.1834 no 2_555
H5B H20B 2.8532 no 2_555
H5B H21A 2.7154 no 2_555
H5B H21B 3.0331 no 2_555
H6A O10 2.7401 no 2_555
H6A C19 3.3697 no 2_555
H6A C20 2.9989 no 2_555
H6A C21 3.1704 no 2_555
H6A C28 3.4501 no 2_555
H6A H18B 3.4869 no 2_555
H6A H19A 3.0685 no 2_555
H6A H20B 2.7291 no 2_555
H6A H21A 2.5107 no 2_555
H6A H28B 3.4348 no 2_555
H6A H28C 2.6770 no 2_555
H6B F3 2.8595 no 4_575
H6B F4 3.2742 no 4_575
H6B F23 3.0509 no 4_575
H6B C28 3.3856 no 2_555
H6B H21A 3.4140 no 2_555
H6B H28A 3.4090 no 2_555
H6B H28B 3.3170 no 2_555
H6B H28C 2.8927 no 2_555
H7A F4 3.0303 no 4_575
H7A F22 3.4210 no 4_575
H7A F23 3.0462 no 4_575
H7A C17 3.5453 no 4_565
H7A H17A 3.1047 no 4_565
H7A H17B 3.0542 no 4_565
H7B F4 2.8718 no 4_575
H7B F23 2.6649 no 4_575
H7B H8A 2.8079 no 3_576
H7B H18B 2.9545 no 2_555
H7B H28A 3.5941 no 2_555
H7B H28C 2.8864 no 2_555
H8A F4 2.9859 no 2_545
H8A F23 2.8030 no 2_545
H8A C18 3.2351 no 2_555
H8A H7B 2.8079 no 3_576
H8A H8A 3.3620 no 3_576
H8A H18A 2.9445 no 2_555
H8A H18B 2.7846 no 2_555
H8A H18B 3.5332 no 4_565
H8A H19A 3.1892 no 2_555
H8B C17 3.5233 no 4_565
H8B H17A 2.6316 no 4_565
H8B H18B 3.0856 no 4_565
H8B H28A 3.5574 no 4_565
H8B H28C 3.5677 no 4_565
H9A P1 3.4986 no 2_545
H9A F4 2.9652 no 2_545
H9A F5 3.0752 no 2_545
H9A F6 2.6384 no 2_545
H9A F23 2.6956 no 2_545
H9A F24 2.8786 no 2_545
H9A C20 3.5813 no .
H9A H20A 3.1177 no .
H9A H20B 3.3036 no .
H9A H21B 3.3600 no .
H9A H28A 2.8846 no 4_565
H9B F4 3.4329 no 2_545
H9B F5 3.0662 no 2_545
H9B F23 3.3647 no 2_545
H9B C19 3.4975 no 2_555
H9B H18A 3.2950 no 2_555
H9B H19A 2.6579 no 2_555
H9B H20B 3.5153 no .
H9B H21B 2.9143 no .
H10A F11 2.9453 no .
H10A O14 3.5010 no 4_565
H10A C20 3.3610 no .
H10A C27 3.1926 no 4_565
H10A H20A 2.5151 no .
H10A H21B 3.3443 no .
H10A H26A 3.4195 no 4_565
H10A H27B 2.3876 no 4_565
H10A H28A 3.3430 no 4_565
H10B O14 3.0566 no 4_565
H10B C26 3.5081 no 4_565
H10B C27 3.2638 no 4_565
H10B H17A 3.0830 no 4_565
H10B H26A 2.8889 no 4_565
H10B H27B 2.8642 no 4_565
H10B H28A 3.4316 no 4_565
H11A F7 3.5772 no .
H11A F10 2.4588 no .
H11A F11 3.1290 no .
H11A C15 3.4242 no 2_655
H11A C26 3.5100 no 4_565
H11A H15A 2.6796 no 2_655
H11A H15C 3.4743 no 2_655
H11A H23B 3.5829 no .
H11A H26A 2.9214 no 4_565
H11A H26B 3.3243 no 4_565
H11A H27B 3.4793 no 4_565
H11B F7 3.5594 no .
H11B F10 3.4417 no .
H11B F11 3.4173 no .
H11B O11 2.9063 no .
H11B C21 3.5766 no .
H11B C22 3.0159 no .
H11B C23 3.1842 no .
H11B H15A 3.2996 no 2_655
H11B H21B 3.2930 no .
H11B H22A 2.6358 no .
H11B H23B 2.5615 no .
H12A C15 3.1963 no 2_655
H12A H12A 3.1017 no 3_676
H12A H15A 2.7622 no 2_655
H12A H15A 3.2517 no 4_565
H12A H15C 2.7512 no 2_655
H12A H16B 3.5939 no 4_565
H12A H26A 3.4616 no 2_655
H12A H26A 3.5224 no 4_565
H12B O8 2.9684 no 4_565
H12B C15 3.5664 no 4_565
H12B C16 3.1421 no 4_565
H12B C17 3.4324 no 4_565
H12B H15A 3.2140 no 4_565
H12B H16B 2.7217 no 4_565
H12B H17A 2.8436 no 4_565
H12B H26A 2.9233 no 4_565
H13A P2 3.5251 no 3_676
H13A F9 2.9425 no 3_676
H13A F10 2.5384 no 3_676
H13A F12 3.3821 no 3_676
H13A C16 3.5201 no 4_565
H13A H15A 3.3601 no 4_565
H13A H16B 2.5832 no 4_565
H13A H26B 3.2192 no 2_655
H13B C25 3.4957 no 2_655
H13B H15C 3.5271 no 2_655
H13B H25B 2.6858 no 2_655
H13B H26B 3.3539 no 2_655
H14A F9 2.7659 no 3_676
H14A O12 3.5374 no 4_575
H14A C23 3.2733 no 4_575
H14A H1B 3.5435 no 4_575
H14A H16B 2.8816 no 4_565
H14A H17B 3.3059 no 4_565
H14A H22B 3.2688 no 4_575
H14A H23A 2.5328 no 4_575
H14A H24B 3.5561 no 4_575
H14B H22B 2.9218 no 4_575
H14B H23A 3.4094 no 4_575
H14C O12 3.3879 no 4_575
H14C H22B 3.5468 no 4_575
H14C H23A 3.3087 no 4_575
H14C H24B 3.5156 no 4_575
H14C H25A 3.3175 no 4_575
H15A F7 3.4369 no 2_645
H15A F10 2.6556 no 2_645
H15A O6 3.4140 no 2_645
H15A C11 3.2737 no 2_645
H15A C12 3.5030 no 2_645
H15A H11A 2.6796 no 2_645
H15A H11B 3.2996 no 2_645
H15A H12A 2.7622 no 2_645
H15A H12A 3.2517 no 4_564
H15A H12B 3.2140 no 4_564
H15A H13A 3.3601 no 4_564
H15A H23B 3.4685 no 2_645
H15B F7 3.5314 no 2_645
H15B C23 3.4752 no 2_645
H15B H1C 3.1037 no 2_645
H15B H23A 3.3520 no 2_645
H15B H23B 2.7383 no 2_645
H15B H24A 3.3605 no 2_645
H15B H24B 3.5659 no 2_645
H15C O6 3.2642 no 2_645
H15C C1 3.3764 no 2_645
H15C C12 3.3764 no 2_645
H15C H1A 3.2188 no 2_645
H15C H1C 2.7036 no 2_645
H15C H11A 3.4743 no 2_645
H15C H12A 2.7512 no 2_645
H15C H13B 3.5271 no 2_645
H16A C1 3.2720 no 1_545
H16A C2 3.0245 no 1_545
H16A H1A 2.8361 no 1_545
H16A H1B 2.9768 no 1_545
H16A H2A 2.6840 no 1_545
H16A H2B 2.5187 no 1_545
H16A H24A 3.4809 no 2_645
H16B F9 3.1156 no 2_645
H16B F10 3.2555 no 2_645
H16B O7 3.1253 no 4_564
H16B C12 3.2847 no 4_564
H16B C13 3.0845 no 4_564
H16B C14 3.4688 no 4_564
H16B H1A 3.5885 no 1_545
H16B H1B 3.4382 no 1_545
H16B H12A 3.5939 no 4_564
H16B H12B 2.7217 no 4_564
H16B H13A 2.5832 no 4_564
H16B H14A 2.8816 no 4_564
H17A O7 3.4177 no 4_564
H17A C8 3.5873 no 4_564
H17A H7A 3.1047 no 4_564
H17A H8B 2.6316 no 4_564
H17A H10B 3.0830 no 4_564
H17A H12B 2.8436 no 4_564
H17B F1 3.3670 no 1_545
H17B F4 3.3536 no 1_545
H17B F22 2.7638 no 1_545
H17B O7 3.5855 no 4_564
H17B H1B 3.0335 no 1_545
H17B H2A 2.8029 no 1_545
H17B H7A 3.0542 no 4_564
H17B H14A 3.3059 no 4_564
H18A F1 3.4712 no 1_545
H18A F4 2.6024 no 1_545
H18A F5 3.1141 no 1_545
H18A F22 3.0112 no 1_545
H18A F23 2.9134 no 1_545
H18A H2A 2.9319 no 1_545
H18A H8A 2.9445 no 2_545
H18A H9B 3.2950 no 2_545
H18B O4 3.4037 no 2_545
H18B C7 3.5411 no 2_545
H18B C8 3.4908 no 2_545
H18B H6A 3.4869 no 2_545
H18B H7B 2.9545 no 2_545
H18B H8A 2.7846 no 2_545
H18B H8A 3.5332 no 4_564
H18B H8B 3.0856 no 4_564
H19A F2 3.0432 no 2_545
H19A F24 3.2732 no 2_545
H19A O4 2.8099 no 2_545
H19A C8 3.3059 no 2_545
H19A C9 3.3923 no 2_545
H19A H6A 3.0685 no 2_545
H19A H8A 3.1892 no 2_545
H19A H9B 2.6579 no 2_545
H19B F24 3.4743 no 2_545
H19B O2 3.3759 no 1_545
H19B C2 3.5895 no 1_545
H19B C3 3.2340 no 1_545
H19B H2A 3.0675 no 1_545
H19B H3B 2.5715 no 1_545
H19B H4A 3.1076 no 1_545
H20A F6 3.3185 no 2_545
H20A F24 3.2270 no 2_545
H20A O5 3.4201 no .
H20A C10 3.2940 no .
H20A H9A 3.1177 no .
H20A H10A 2.5151 no .
H20B F2 3.3525 no 2_545
H20B F5 2.8069 no 2_545
H20B F6 3.0533 no 2_545
H20B F24 2.7782 no 2_545
H20B C6 3.5905 no 2_545
H20B H5B 2.8532 no 2_545
H20B H6A 2.7291 no 2_545
H20B H9A 3.3036 no .
H20B H9B 3.5153 no .
H21A F3 3.1348 no .
H21A C5 3.2708 no 2_545
H21A C6 3.3115 no 2_545
H21A H5A 3.0383 no 2_545
H21A H5B 2.7154 no 2_545
H21A H6A 2.5107 no 2_545
H21A H6B 3.4140 no 2_545
H21B F2 2.8792 no .
H21B F3 3.0927 no .
H21B F21 2.6564 no .
H21B O5 2.7763 no .
H21B C9 3.2205 no .
H21B C10 3.5044 no .
H21B H5B 3.0331 no 2_545
H21B H9A 3.3600 no .
H21B H9B 2.9143 no .
H21B H10A 3.3443 no .
H21B H11B 3.2930 no .
H22A F1 2.6524 no .
H22A F2 3.4950 no .
H22A F3 3.1670 no .
H22A F21 2.8200 no .
H22A F22 2.9698 no .
H22A O5 3.5825 no .
H22A C1 3.5590 no .
H22A C11 3.5256 no .
H22A H1B 3.0626 no .
H22A H1C 3.1591 no .
H22A H11B 2.6358 no .
H22B F1 3.5136 no .
H22B F3 3.0969 no .
H22B F22 3.4516 no .
H22B C14 3.4224 no 4_574
H22B H14A 3.2688 no 4_574
H22B H14B 2.9218 no 4_574
H22B H14C 3.5468 no 4_574
H23A F9 2.6552 no 2_655
H23A C1 3.3754 no .
H23A C14 3.2349 no 4_574
H23A H1B 2.9795 no .
H23A H1C 3.0321 no .
H23A H14A 2.5328 no 4_574
H23A H14B 3.4094 no 4_574
H23A H14C 3.3087 no 4_574
H23A H15B 3.3520 no 2_655
H23B C11 3.4516 no .
H23B C15 3.4804 no 2_655
H23B H1C 3.2202 no .
H23B H11A 3.5829 no .
H23B H11B 2.5615 no .
H23B H15A 3.4685 no 2_655
H23B H15B 2.7383 no 2_655
H24A C1 3.4036 no 2_645
H24A H1A 2.5015 no 2_645
H24A H2B 2.9890 no 2_645
H24A H15B 3.3605 no 2_655
H24A H16A 3.4809 no 2_655
H24B P2 3.3336 no 2_655
H24B F8 2.9714 no 2_655
H24B F9 2.7652 no 2_655
H24B F12 2.5367 no 2_655
H24B H2B 3.0308 no 2_645
H24B H14A 3.5561 no 4_574
H24B H14C 3.5156 no 4_574
H24B H15B 3.5659 no 2_655
H25A F12 3.3324 no 4_564
H25A H3A 3.2625 no 4_574
H25A H14C 3.3175 no 4_574
H25B O1 3.1528 no 2_645
H25B C1 3.5460 no 2_645
H25B C2 3.5019 no 2_645
H25B C13 3.5848 no 2_645
H25B H1A 3.1342 no 2_645
H25B H2B 3.0889 no 2_645
H25B H3A 3.3081 no 2_645
H25B H13B 2.6858 no 2_645
H26A F10 3.3520 no 4_564
H26A C10 3.4299 no 4_564
H26A C11 3.5666 no 4_564
H26A H10A 3.4195 no 4_564
H26A H10B 2.8889 no 4_564
H26A H11A 2.9214 no 4_564
H26A H12A 3.4616 no 2_645
H26A H12A 3.5224 no 4_564
H26A H12B 2.9233 no 4_564
H26B P2 3.3355 no 4_564
H26B F10 2.5572 no 4_564
H26B F11 3.2320 no 4_564
H26B F12 2.5508 no 4_564
H26B H11A 3.3243 no 4_564
H26B H13A 3.2192 no 2_645
H26B H13B 3.3539 no 2_645
H27A C3 3.5202 no 4_574
H27A C4 3.3543 no 4_574
H27A H3A 2.9810 no 4_574
H27A H3B 3.2812 no 4_574
H27A H4A 3.2742 no 4_574
H27A H4B 2.6151 no 4_574
H27B F11 2.9700 no 4_564
H27B F12 3.5414 no 4_564
H27B C10 3.0400 no 4_564
H27B H3A 3.5697 no 4_574
H27B H3B 3.1330 no 4_574
H27B H4A 3.3001 no 4_574
H27B H4B 3.4012 no 4_574
H27B H10A 2.3876 no 4_564
H27B H10B 2.8642 no 4_564
H27B H11A 3.4793 no 4_564
H28A F4 3.4804 no 3_575
H28A F6 2.5899 no 3_575
H28A F23 3.0070 no 3_575
H28A F24 3.0526 no 3_575
H28A C4 3.5894 no 4_574
H28A H4A 2.9798 no 4_574
H28A H4B 3.3277 no 4_574
H28A H6B 3.4090 no 2_545
H28A H7B 3.5941 no 2_545
H28A H8B 3.5574 no 4_564
H28A H9A 2.8846 no 4_564
H28A H10A 3.3430 no 4_564
H28A H10B 3.4316 no 4_564
H28B C4 3.2889 no 4_574
H28B H4A 3.1155 no 4_574
H28B H4B 2.6811 no 4_574
H28B H5A 3.2804 no 4_574
H28B H6A 3.4348 no 2_545
H28B H6B 3.3170 no 2_545
H28C F23 3.5828 no 3_575
H28C C6 3.1152 no 2_545
H28C C7 3.4587 no 2_545
H28C H6A 2.6770 no 2_545
H28C H6B 2.8927 no 2_545
H28C H7B 2.8864 no 2_545
H28C H8B 3.5677 no 4_564

loop_
_geom_torsion_atom_site_label_1
_geom_torsion_atom_site_label_2
_geom_torsion_atom_site_label_3
_geom_torsion_atom_site_label_4
_geom_torsion
_geom_torsion_publ_flag
F1 K1 F2 P1 -27.6(5) no
F2 K1 F1 P1 29.0(5) no
F1 K1 F21 P1 -49.2(8) no
F21 K1 F1 P1 42.7(7) no
F1 K1 O1 C1 -51.7(3) no
F1 K1 O1 C2 76.7(3) no
O1 K1 F1 P1 -154.0(6) no
F1 K1 O2 C3 -83.3(3) no
F1 K1 O2 C4 132.3(3) no
O2 K1 F1 P1 -95.1(6) no
F1 K1 O3 C5 -36.3(3) no
F1 K1 O3 C6 98.9(3) no
O3 K1 F1 P1 -43.9(7) no
F1 K1 O4 C7 -142.3(3) no
F1 K1 O4 C8 87.6(3) no
O4 K1 F1 P1 26.3(7) no
F1 K1 O5 C9 -104.7(3) no
F1 K1 O5 C10 121.2(3) no
O5 K1 F1 P1 82.4(6) no
F1 K1 O6 C11 -61.8(3) no
F1 K1 O6 C12 162.6(3) no
O6 K1 F1 P1 140.3(5) no
F1 K1 O7 C13 -19.1(7) no
F1 K1 O7 C14 107.7(6) no
O7 K1 F1 P1 -176.81(19) no
F2 K1 O1 C1 -49.5(3) no
F2 K1 O1 C2 79.0(3) no
O1 K1 F2 P1 -30.8(7) no
F2 K1 O2 C3 -119.6(4) no
F2 K1 O2 C4 96.0(4) no
O2 K1 F2 P1 34.9(7) no
F2 K1 O3 C5 -77.5(3) no
F2 K1 O3 C6 57.6(3) no
O3 K1 F2 P1 97.2(6) no
F2 K1 O4 C7 -144.2(3) no
F2 K1 O4 C8 85.8(3) no
O4 K1 F2 P1 150.0(6) no
F2 K1 O5 C9 -68.8(4) no
F2 K1 O5 C10 157.1(4) no
O5 K1 F2 P1 -146.1(7) no
F2 K1 O6 C11 -18.6(4) no
F2 K1 O6 C12 -154.3(3) no
O6 K1 F2 P1 -111.2(5) no
F2 K1 O7 C13 109.1(7) no
F2 K1 O7 C14 -124.1(7) no
O7 K1 F2 P1 -177.6(3) no
F21 K1 O1 C1 -43.0(4) no
F21 K1 O1 C2 85.5(4) no
O1 K1 F21 P1 -65.7(10) no
F21 K1 O2 C3 -105.1(5) no
F21 K1 O2 C4 110.6(5) no
O2 K1 F21 P1 -3.0(11) no
F21 K1 O3 C5 -71.4(4) no
F21 K1 O3 C6 63.8(4) no
O3 K1 F21 P1 62.4(11) no
F21 K1 O4 C7 -150.7(4) no
F21 K1 O4 C8 79.3(4) no
O4 K1 F21 P1 116.4(10) no
F21 K1 O5 C9 -83.7(4) no
F21 K1 O5 C10 142.3(5) no
O5 K1 F21 P1 175.1(11) no
F21 K1 O6 C11 -29.8(4) no
F21 K1 O6 C12 -165.4(4) no
O6 K1 F21 P1 -140.0(9) no
O1 K1 O2 C3 -11.02(18) no
O1 K1 O2 C4 -155.4(3) no
O2 K1 O1 C1 -149.7(2) no
O2 K1 O1 C2 -21.26(16) no
O1 K1 O3 C5 50.90(18) no
O1 K1 O3 C6 -173.94(16) no
O3 K1 O1 C1 -171.96(15) no
O3 K1 O1 C2 -43.5(2) no
O1 K1 O5 C9 -175.46(15) no
O1 K1 O5 C10 50.5(3) no
O5 K1 O1 C1 27.2(2) no
O5 K1 O1 C2 155.67(16) no
O1 K1 O6 C11 -129.3(3) no
O1 K1 O6 C12 95.0(2) no
O6 K1 O1 C1 59.46(16) no
O6 K1 O1 C2 -172.1(2) no
O1 K1 O7 C13 -41.13(18) no
O1 K1 O7 C14 85.7(3) no
O7 K1 O1 C1 118.75(17) no
O7 K1 O1 C2 -112.80(19) no
O2 K1 O3 C5 28.53(14) no
O2 K1 O3 C6 163.7(3) no
O3 K1 O2 C3 145.5(3) no
O3 K1 O2 C4 1.18(15) no
O2 K1 O4 C7 -37.59(18) no
O2 K1 O4 C8 -167.62(15) no
O4 K1 O2 C3 155.41(19) no
O4 K1 O2 C4 11.0(3) no
O2 K1 O6 C11 -159.81(18) no
O2 K1 O6 C12 64.5(3) no
O6 K1 O2 C3 22.7(3) no
O6 K1 O2 C4 -121.62(18) no
O2 K1 O7 C13 -101.08(19) no
O2 K1 O7 C14 25.7(3) no
O7 K1 O2 C3 71.8(3) no
O7 K1 O2 C4 -72.53(19) no
O3 K1 O4 C7 -27.73(14) no
O3 K1 O4 C8 -157.77(19) no
O4 K1 O3 C5 -141.36(18) no
O4 K1 O3 C6 -6.20(15) no
O3 K1 O5 C9 24.6(2) no
O3 K1 O5 C10 -109.5(2) no
O5 K1 O3 C5 -147.86(14) no
O5 K1 O3 C6 -12.7(3) no
O3 K1 O6 C11 123.02(19) no
O3 K1 O6 C12 -12.6(3) no
O6 K1 O3 C5 138.12(15) no
O6 K1 O3 C6 -86.7(2) no
O3 K1 O7 C13 -159.9(2) no
O3 K1 O7 C14 -33.1(3) no
O7 K1 O3 C5 124.91(17) no
O7 K1 O3 C6 -99.93(19) no
O4 K1 O5 C9 18.16(15) no
O4 K1 O5 C10 -115.9(3) no
O5 K1 O4 C7 145.81(18) no
O5 K1 O4 C8 15.78(14) no
O4 K1 O6 C11 62.1(2) no
O4 K1 O6 C12 -73.6(2) no
O6 K1 O4 C7 103.44(16) no
O6 K1 O4 C8 -26.60(18) no
O4 K1 O7 C13 140.52(19) no
O4 K1 O7 C14 -92.7(3) no
O7 K1 O4 C7 47.28(16) no
O7 K1 O4 C8 -82.75(17) no
O5 K1 O6 C11 18.89(17) no
O5 K1 O6 C12 -116.8(3) no
O6 K1 O5 C9 148.5(3) no
O6 K1 O5 C10 14.45(19) no
O5 K1 O7 C13 80.46(19) no
O5 K1 O7 C14 -152.7(3) no
O7 K1 O5 C9 100.01(18) no
O7 K1 O5 C10 -34.0(3) no
O6 K1 O7 C13 31.53(16) no
O6 K1 O7 C14 158.4(3) no
O7 K1 O6 C11 138.0(3) no
O7 K1 O6 C12 2.34(17) no
F7 K2 F8 P2 23.52(14) no
F8 K2 F7 P2 -23.85(14) no
F7 K2 O8 C15 -26.6(2) no
F7 K2 O8 C16 102.12(16) no
O8 K2 F7 P2 -66.14(18) no
F7 K2 O9 C17 -105.84(17) no
F7 K2 O9 C18 120.01(18) no
O9 K2 F7 P2 -4.3(2) no
F7 K2 O10 C19 -94.75(17) no
F7 K2 O10 C20 33.26(19) no
O10 K2 F7 P2 64.01(18) no
F7 K2 O11 C21 -137.9(2) no
F7 K2 O11 C22 80.85(17) no
O11 K2 F7 P2 111.74(17) no
F7 K2 O12 C23 -57.92(14) no
F7 K2 O12 C24 61.02(16) no
O12 K2 F7 P2 171.48(18) no
F7 K2 O13 C25 -55.45(19) no
F7 K2 O13 C26 173.21(16) no
O13 K2 F7 P2 -134.09(16) no
F7 K2 O14 C27 11.7(4) no
F7 K2 O14 C28 -116.3(3) no
O14 K2 F7 P2 -157.92(18) no
F8 K2 O8 C15 -58.19(18) no
F8 K2 O8 C16 70.56(17) no
O8 K2 F8 P2 158.61(19) no
F8 K2 O9 C17 -91.43(16) no
F8 K2 O9 C18 134.4(2) no
O9 K2 F8 P2 -139.33(18) no
F8 K2 O10 C19 -46.11(18) no
F8 K2 O10 C20 81.90(17) no
O10 K2 F8 P2 -86.63(17) no
F8 K2 O11 C21 -104.75(19) no
F8 K2 O11 C22 113.97(18) no
O11 K2 F8 P2 -24.40(19) no
F8 K2 O12 C23 -70.35(16) no
F8 K2 O12 C24 48.6(2) no
O12 K2 F8 P2 40.0(2) no
F8 K2 O13 C25 -100.08(19) no
F8 K2 O13 C26 128.58(15) no
O13 K2 F8 P2 99.78(17) no
F8 K2 O14 C27 -89.6(3) no
F8 K2 O14 C28 142.38(18) no
O14 K2 F8 P2 162.26(17) no
O8 K2 O9 C17 -18.97(13) no
O8 K2 O9 C18 -153.1(3) no
O9 K2 O8 C15 -145.2(3) no
O9 K2 O8 C16 -16.50(14) no
O8 K2 O10 C19 27.4(2) no
O8 K2 O10 C20 155.40(15) no
O10 K2 O8 C15 -154.86(17) no
O10 K2 O8 C16 -26.1(2) no
O8 K2 O12 C23 -151.79(12) no
O8 K2 O12 C24 -32.9(2) no
O12 K2 O8 C15 51.0(3) no
O12 K2 O8 C16 179.72(13) no
O8 K2 O13 C25 -158.9(2) no
O8 K2 O13 C26 69.74(15) no
O13 K2 O8 C15 59.05(18) no
O13 K2 O8 C16 -172.21(18) no
O8 K2 O14 C27 -86.2(2) no
O8 K2 O14 C28 145.8(2) no
O14 K2 O8 C15 123.8(2) no
O14 K2 O8 C16 -107.48(17) no
O9 K2 O10 C19 17.79(14) no
O9 K2 O10 C20 145.8(2) no
O10 K2 O9 C17 151.22(19) no
O10 K2 O9 C18 17.07(16) no
O9 K2 O11 C21 -18.4(3) no
O9 K2 O11 C22 -159.71(15) no
O11 K2 O9 C17 160.25(14) no
O11 K2 O9 C18 26.1(3) no
O9 K2 O13 C25 176.15(15) no
O9 K2 O13 C26 44.81(19) no
O13 K2 O9 C17 8.1(2) no
O13 K2 O9 C18 -126.05(18) no
O9 K2 O14 C27 -145.9(2) no
O9 K2 O14 C28 86.11(19) no
O14 K2 O9 C17 61.66(17) no
O14 K2 O9 C18 -72.49(19) no
O10 K2 O11 C21 -9.34(16) no
O10 K2 O11 C22 -150.6(2) no
O11 K2 O10 C19 -152.9(2) no
O11 K2 O10 C20 -24.86(14) no
O10 K2 O12 C23 52.78(16) no
O10 K2 O12 C24 171.72(14) no
O12 K2 O10 C19 -175.57(15) no
O12 K2 O10 C20 -47.55(19) no
O10 K2 O13 C25 91.8(3) no
O10 K2 O13 C26 -39.5(3) no
O13 K2 O10 C19 121.92(19) no
O13 K2 O10 C20 -110.1(2) no
O10 K2 O14 C27 154.4(2) no
O10 K2 O14 C28 26.43(19) no
O14 K2 O10 C19 104.23(17) no
O14 K2 O10 C20 -127.76(17) no
O11 K2 O12 C23 29.90(12) no
O11 K2 O12 C24 148.84(19) no
O12 K2 O11 C21 145.9(3) no
O12 K2 O11 C22 4.61(14) no
O11 K2 O13 C25 23.0(2) no
O11 K2 O13 C26 -108.33(16) no
O13 K2 O11 C21 136.14(18) no
O13 K2 O11 C22 -5.1(2) no
O11 K2 O14 C27 96.6(2) no
O11 K2 O14 C28 -31.4(2) no
O14 K2 O11 C21 71.7(2) no
O14 K2 O11 C22 -69.60(18) no
O12 K2 O13 C25 13.10(15) no
O12 K2 O13 C26 -118.24(18) no
O13 K2 O12 C23 -160.79(17) no
O13 K2 O12 C24 -41.85(15) no
O12 K2 O14 C27 41.05(19) no
O12 K2 O14 C28 -86.94(19) no
O14 K2 O12 C23 136.56(15) no
O14 K2 O12 C24 -104.50(18) no
O13 K2 O14 C27 -15.34(17) no
O13 K2 O14 C28 -143.3(3) no
O14 K2 O13 C25 111.8(2) no
O14 K2 O13 C26 -19.54(14) no
F1 P1 F2 K1 36.7(6) no
F2 P1 F1 K1 -39.0(6) no
F3 P1 F1 K1 -129.8(4) no
F4 P1 F1 K1 135.6(8) no
F5 P1 F1 K1 49.5(4) no
F1 P1 F21 K1 59.3(9) no
F21 P1 F1 K1 -47.2(7) no
F22 P1 F1 K1 160.7(15) no
F23 P1 F1 K1 140.5(9) no
F24 P1 F1 K1 -16(3) no
F3 P1 F2 K1 131.8(4) no
F5 P1 F2 K1 -49.1(4) no
F6 P1 F2 K1 -140.5(8) no
F2 P1 F21 K1 -102.9(17) no
F21 P1 F2 K1 52.2(13) no
F22 P1 F2 K1 48.5(10) no
F24 P1 F2 K1 -133.3(11) no
F3 P1 F21 K1 157.5(9) no
F4 P1 F21 K1 67(3) no
F5 P1 F21 K1 -23.7(9) no
F6 P1 F21 K1 -116.6(10) no
F22 P1 F21 K1 73.9(11) no
F24 P1 F21 K1 -108.1(12) no
F7 P2 F8 K2 -30.54(17) no
F8 P2 F7 K2 32.38(18) no
F9 P2 F7 K2 122.90(16) no
F10 P2 F7 K2 -147.25(16) no
F11 P2 F7 K2 -57.33(18) no
F9 P2 F8 K2 -120.26(16) no
F11 P2 F8 K2 59.36(18) no
F12 P2 F8 K2 148.86(16) no
K1 O1 C2 C3 51.7(4) no
C1 O1 C2 C3 -180.0(4) no
K1 O2 C3 C2 40.2(5) no
K1 O2 C4 C5 -29.6(5) no
C3 O2 C4 C5 -174.7(4) no
C4 O2 C3 C2 -174.1(4) no
K1 O3 C5 C4 -56.1(4) no
K1 O3 C6 C7 37.7(4) no
C5 O3 C6 C7 172.3(4) no
C6 O3 C5 C4 166.8(4) no
K1 O4 C7 C6 59.4(4) no
K1 O4 C8 C9 -46.1(4) no
C7 O4 C8 C9 -174.7(3) no
C8 O4 C7 C6 -169.8(3) no
K1 O5 C9 C8 -50.6(4) no
K1 O5 C10 C11 -44.1(5) no
C9 O5 C10 C11 -177.7(4) no
C10 O5 C9 C8 86.0(4) no
K1 O6 C11 C10 -50.6(4) no
K1 O6 C12 C13 -34.4(5) no
C11 O6 C12 C13 -169.7(4) no
C12 O6 C11 C10 86.8(5) no
K1 O7 C13 C12 -65.1(4) no
C14 O7 C13 C12 165.3(4) no
K2 O8 C16 C17 48.8(4) no
C15 O8 C16 C17 178.4(4) no
K2 O9 C17 C16 51.3(4) no
K2 O9 C18 C19 -48.6(4) no
C17 O9 C18 C19 175.6(4) no
C18 O9 C17 C16 -172.5(4) no
K2 O10 C19 C18 -50.1(4) no
K2 O10 C20 C21 57.0(3) no
C19 O10 C20 C21 -174.7(3) no
C20 O10 C19 C18 -178.0(3) no
K2 O11 C21 C20 40.2(5) no
K2 O11 C22 C23 -37.1(4) no
C21 O11 C22 C23 179.4(4) no
C22 O11 C21 C20 -175.7(4) no
K2 O12 C23 C22 -63.3(3) no
K2 O12 C24 C25 72.7(4) no
C23 O12 C24 C25 -172.5(4) no
C24 O12 C23 C22 -175.5(4) no
K2 O13 C25 C24 16.9(4) no
K2 O13 C26 C27 53.8(4) no
C25 O13 C26 C27 -81.6(5) no
C26 O13 C25 C24 145.3(4) no
K2 O14 C27 C26 47.3(4) no
C28 O14 C27 C26 174.9(4) no
O1 C2 C3 O2 -61.8(5) no
O2 C4 C5 O3 57.3(6) no
O3 C6 C7 O4 -65.3(5) no
O4 C8 C9 O5 66.3(4) no
O5 C10 C11 O6 63.0(5) no
O6 C12 C13 O7 69.9(6) no
O8 C16 C17 O9 -67.6(5) no
O9 C18 C19 O10 66.1(5) no
O10 C20 C21 O11 -65.1(5) no
O11 C22 C23 O12 69.1(5) no
O12 C24 C25 O13 -62.5(5) no
O13 C26 C27 O14 -71.8(5) no
